data_1561180
loop_
_publ_author_name
'Wang, Shitao'
'Yan, Chaoxian'
'Zhao, Wenlong'
'Liu, Xiaolan'
'Yuan, Cheng-Shan'
'Zhang, Hao-Li'
'Shao, Xiangfeng'

_publ_section_title
;
 A tellura-Baeyer--Villiger oxidation: one-step transformation of
 tellurophene into chiral tellurinate lactone
;
_journal_issue 16
_journal_name_full 'Chemical Science'
_journal_page_first 5811
_journal_page_last 5817
_journal_paper_doi 10.1039/D1SC00397F
_journal_volume 12
_journal_year 2021
_chemical_formula_moiety 'C84 H108 O16 Se4 Te2'
_chemical_formula_sum 'C84 H108 O16 Se4 Te2'
_chemical_formula_weight 1944.74
_chemical_name_common 2SeTe-Ox
_space_group_crystal_system monoclinic
_space_group_IT_number 14
_space_group_name_Hall '-P 2yn'
_space_group_name_H-M_alt 'P 1 21/n 1'
_atom_sites_solution_hydrogens mixed
_atom_sites_solution_primary direct
_audit_creation_date 2020-08-10
_audit_creation_method
;
Olex2 1.3
(compiled 2020.07.31 svn.rc2a77460 for OlexSys, GUI svn.r6145)
;
_audit_update_record
;
2020-10-07 deposited with the CCDC.	2021-03-22 downloaded from the CCDC.
;
_cell_angle_alpha 90
_cell_angle_beta 106.815(3)
_cell_angle_gamma 90
_cell_formula_units_Z 8
_cell_length_a 18.8279(10)
_cell_length_b 27.9082(16)
_cell_length_c 32.268(3)
_cell_measurement_reflns_used 9193
_cell_measurement_temperature 100
_cell_measurement_theta_max 26.14
_cell_measurement_theta_min 2.45
_cell_volume 16230(2)
_computing_molecular_graphics 'Olex2 1.3 (Dolomanov et al., 2009)'
_computing_publication_material 'Olex2 1.3 (Dolomanov et al., 2009)'
_computing_structure_refinement 'SHELXL 2014/7 (Sheldrick, 2015)'
_computing_structure_solution 'SHELXS  (Sheldrick, 2008)'
_diffrn_ambient_temperature 100.0
_diffrn_measured_fraction_theta_full 0.993
_diffrn_measured_fraction_theta_max 0.993
_diffrn_measurement_device_type 'Bruker APEX-II CCD'
_diffrn_measurement_method '\f and \w scans'
_diffrn_radiation_type MoK\a
_diffrn_radiation_wavelength 0.71073
_diffrn_reflns_av_R_equivalents 0.0549
_diffrn_reflns_av_unetI/netI 0.0681
_diffrn_reflns_Laue_measured_fraction_full 0.993
_diffrn_reflns_Laue_measured_fraction_max 0.993
_diffrn_reflns_limit_h_max 22
_diffrn_reflns_limit_h_min -22
_diffrn_reflns_limit_k_max 33
_diffrn_reflns_limit_k_min -29
_diffrn_reflns_limit_l_max 38
_diffrn_reflns_limit_l_min -36
_diffrn_reflns_number 81689
_diffrn_reflns_point_group_measured_fraction_full 0.993
_diffrn_reflns_point_group_measured_fraction_max 0.993
_diffrn_reflns_theta_full 25.027
_diffrn_reflns_theta_max 25.027
_diffrn_reflns_theta_min 2.263
_diffrn_standards_number 0
_exptl_absorpt_coefficient_mu 2.579
_exptl_absorpt_correction_T_max 0.7856
_exptl_absorpt_correction_T_min 0.4578
_exptl_absorpt_correction_type none
_exptl_absorpt_process_details Bruker;sadabs;2016
_exptl_crystal_colour yellow
_exptl_crystal_colour_primary yellow
_exptl_crystal_density_diffrn 1.592
_exptl_crystal_description block
_exptl_crystal_F_000 7840
_exptl_crystal_size_max 0.19
_exptl_crystal_size_mid 0.15
_exptl_crystal_size_min 0.12
_refine_diff_density_max 3.054
_refine_diff_density_min -2.820
_refine_diff_density_rms 0.134
_refine_ls_extinction_method none
_refine_ls_goodness_of_fit_ref 1.036
_refine_ls_hydrogen_treatment constr
_refine_ls_matrix_type full
_refine_ls_number_parameters 2067
_refine_ls_number_reflns 28467
_refine_ls_number_restraints 2716
_refine_ls_restrained_S_all 1.011
_refine_ls_R_factor_all 0.0978
_refine_ls_R_factor_gt 0.0588
_refine_ls_shift/su_max 0.002
_refine_ls_shift/su_mean 0.000
_refine_ls_structure_factor_coef Fsqd
_refine_ls_weighting_details 'w=1/[\s^2^(Fo^2^)+(0.0701P)^2^+86.6145P] where P=(Fo^2^+2Fc^2^)/3'
_refine_ls_weighting_scheme calc
_refine_ls_wR_factor_gt 0.1427
_refine_ls_wR_factor_ref 0.1657
_reflns_Friedel_coverage 0.000
_reflns_number_gt 19309
_reflns_number_total 28467
_reflns_threshold_expression 'I > 2\s(I)'
_cod_data_source_file d1sc00397f2.cif
_cod_data_source_block wst
_cod_depositor_comments 'Adding full bibliography for 1561180--1561185.cif.'
_cod_database_code 1561180
_shelx_shelxl_version_number 2014/7
_shelx_space_group_comment
;
The symmetry employed for this shelxl refinement is uniquely defined
by the following loop, which should always be used as a source of
symmetry information in preference to the above space-group names.
They are only intended as comments.
;
_shelx_estimated_absorpt_t_max 0.747
_shelx_estimated_absorpt_t_min 0.640
_olex2_refinement_description
;
1. Fixed Uiso
 At 1.2 times of:
  All C(H,H) groups, All C(H,H,H,H) groups
 At 1.5 times of:
  All C(H,H,H) groups
2. Restrained distances
 C156-C157 = C152-C151 = C157-C155 = C151-C154 = C153-C155 = C153-C154
 1.5 with sigma of 0.02
 C146-C148
 2.45 with sigma of 0.02
 C164-C165 = C165-C166
 1.52 with sigma of 0.02
 C178-C177
 1.52 with sigma of 0.02
 C185-C171
 4 with sigma of 0.02
 C182-C177
 1.52 with sigma of 0.02
 C178-C179 = C179-C180
 1.52 with sigma of 0.02
 C170-C169
 1.52 with sigma of 0.02
 C168-C167
 1.52 with sigma of 0.02
 C145-C119
 1.52 with sigma of 0.02
 C172-C171 = C171-C169
 1.52 with sigma of 0.02
 O1D-C170
 1.45 with sigma of 0.02
 C168-C184 = C184-C185
 1.52 with sigma of 0.02
 C183-C181 = C181-C182
 1.52 with sigma of 0.02
 C175-C173 = C173-C174
 1.52 with sigma of 0.02
 C163-C164
 1.52 with sigma of 0.02
 C176-O1D
 1.45 with sigma of 0.02
 C176-C174
 1.52 with sigma of 0.02
 C164-C166
 2.483 with sigma of 0.04
 C178-C180
 2.483 with sigma of 0.04
 C172-C169
 2.483 with sigma of 0.04
 C168-C185
 2.483 with sigma of 0.04
 C175-C174
 2.483 with sigma of 0.04
 C183-C182
 2.483 with sigma of 0.04
 C147-C146 \\sim C146-C150 \\sim C148-C147 \\sim C150-C149
 with sigma of 0.02
 O1A-C156 \\sim O1A-C152
 with sigma of 0.02
3. Rigid bond restraints
 All non-hydrogen atoms
 with sigma for 1-2 distances of 0.01 and sigma for 1-3 distances of 0.01
4. Uiso/Uaniso restraints and constraints
All non-hydrogen atoms have similar U: within 2A with sigma of 0.04 and sigma
for terminal atoms of 0.08 within 2A
Uanis(C135) \\sim Ueq, Uanis(C125) \\sim Ueq, Uanis(C143) \\sim Ueq,
Uanis(C142) \\sim Ueq: with sigma of 0.001 and sigma for terminal atoms of 0.002
Uanis(C158) \\sim Ueq, Uanis(O6D) \\sim Ueq, Uanis(C159) \\sim Ueq, Uanis(C160)
\\sim Ueq, Uanis(C161) \\sim Ueq: with sigma of 0.001 and sigma for terminal
atoms of 0.002
Uanis(C163) \\sim Ueq, Uanis(C164) \\sim Ueq, Uanis(C165) \\sim Ueq,
Uanis(C166) \\sim Ueq: with sigma of 0.001 and sigma for terminal atoms of 0.002
Uanis(C107) \\sim Ueq, Uanis(C137) \\sim Ueq, Uanis(C144) \\sim Ueq: with sigma
of 0.001 and sigma for terminal atoms of 0.002
Uanis(C183) \\sim Ueq, Uanis(C181) \\sim Ueq, Uanis(C182) \\sim Ueq,
Uanis(C177) \\sim Ueq, Uanis(O6A) \\sim Ueq: with sigma of 0.01 and sigma for
terminal atoms of 0.02
Uanis(C148) \\sim Ueq, Uanis(C147) \\sim Ueq, Uanis(C150) \\sim Ueq,
Uanis(C149) \\sim Ueq: with sigma of 0.001 and sigma for terminal atoms of 0.002
Uanis(C180) \\sim Ueq, Uanis(C179) \\sim Ueq, Uanis(C178) \\sim Ueq,
Uanis(C177) \\sim Ueq, Uanis(O6A) \\sim Ueq: with sigma of 0.001 and sigma for
terminal atoms of 0.002
Uanis(C168) \\sim Ueq, Uanis(C167) \\sim Ueq: with sigma of 0.01 and sigma for
terminal atoms of 0.02
Uanis(C185) \\sim Ueq, Uanis(C184) \\sim Ueq, Uanis(C168) \\sim Ueq,
Uanis(C167) \\sim Ueq: with sigma of 0.001 and sigma for terminal atoms of 0.002
Uanis(C172) \\sim Ueq, Uanis(C171) \\sim Ueq, Uanis(C169) \\sim Ueq,
Uanis(C170) \\sim Ueq: with sigma of 0.001 and sigma for terminal atoms of 0.02
Uanis(C175) \\sim Ueq, Uanis(C173) \\sim Ueq, Uanis(C174) \\sim Ueq,
Uanis(C176) \\sim Ueq, Uanis(O1D) \\sim Ueq: with sigma of 0.01 and sigma for
terminal atoms of 0.02
Uanis(C152) \\sim Ueq, Uanis(C151) \\sim Ueq: with sigma of 0.005 and sigma for
terminal atoms of 0.01
Uanis(C129) \\sim Ueq, Uanis(C96) \\sim Ueq, Uanis(C119) \\sim Ueq: with sigma
of 0.005 and sigma for terminal atoms of 0.01
Uanis(C129) \\sim Ueq, Uanis(C119) \\sim Ueq: with sigma of 0.005 and sigma for
terminal atoms of 0.01
Uanis(O6A) \\sim Ueq: with sigma of 0.01 and sigma for terminal atoms of 0.02
Uanis(C95) \\sim Ueq, Uanis(C121) \\sim Ueq, Uanis(C139) \\sim Ueq, Uanis(C138)
\\sim Ueq: with sigma of 0.01 and sigma for terminal atoms of 0.02
Uanis(C145) \\sim Ueq, Uanis(C129) \\sim Ueq, Uanis(C96) \\sim Ueq, Uanis(C119)
\\sim Ueq: with sigma of 0.01 and sigma for terminal atoms of 0.02
Uanis(C172) = Uanis(C171)
Uanis(C145) = Uanis(C153) = Uanis(C119)
Uanis(C146) = Uanis(C147) = Uanis(C148)
5. Rigid body (RIGU) restrains
 C163, C164, C165, C166
 with sigma for 1-2 distances of 0.001 and sigma for 1-3 distances of 0.001
 C180, C179, C178, C177, O6A
 with sigma for 1-2 distances of 0.001 and sigma for 1-3 distances of 0.001
 C167, C168
 with sigma for 1-2 distances of 0.001 and sigma for 1-3 distances of 0.001
 C172, C171, C169, C170, O1D
 with sigma for 1-2 distances of 0.001 and sigma for 1-3 distances of 0.001
 C185, C184, C168, C167
 with sigma for 1-2 distances of 0.001 and sigma for 1-3 distances of 0.001
 C183, C181, C182
 with sigma for 1-2 distances of 0.001 and sigma for 1-3 distances of 0.001
 O1D, C176, C174, C173, C175
 with sigma for 1-2 distances of 0.001 and sigma for 1-3 distances of 0.001
6. Others
 Sof(H11A)=Sof(H11B)=Sof(H13K)=Sof(H13L)=Sof(C141)=Sof(H14C)=Sof(H14D)=
 Sof(H14M)=Sof(H14N)=Sof(C147)=Sof(H14Q)=Sof(H14R)=Sof(C148)=Sof(H14S)=
 Sof(H14T)=Sof(H14U)=Sof(C151)=Sof(H15G)=Sof(H15H)=Sof(C152)=Sof(H15I)=
 Sof(H15J)=Sof(C153)=Sof(H15K)=Sof(H15L)=Sof(H15M)=Sof(C154)=Sof(H15N)=
 Sof(H15O)=Sof(H17S)=Sof(H17T)=Sof(C181)=Sof(H18I)=Sof(H18J)=Sof(C182)=
 Sof(H18K)=Sof(H18L)=Sof(C183)=Sof(H18M)=Sof(H18N)=Sof(H18O)=1-FVAR(1)
 Sof(H11C)=Sof(H11D)=Sof(H13M)=Sof(H13N)=Sof(C140)=Sof(H14A)=Sof(H14B)=
 Sof(H14O)=Sof(H14P)=Sof(C149)=Sof(H14V)=Sof(H14W)=Sof(H14X)=Sof(C150)=
 Sof(H15A)=Sof(H15B)=Sof(C155)=Sof(H15P)=Sof(H15Q)=Sof(C156)=Sof(H15R)=
 Sof(H15S)=Sof(C157)=Sof(H15T)=Sof(H15U)=Sof(C162)=Sof(H16W)=Sof(H16X)=
 Sof(H16Y)=Sof(H17Q)=Sof(H17R)=Sof(C178)=Sof(H17U)=Sof(H17V)=Sof(C179)=
 Sof(H17W)=Sof(H17X)=Sof(C180)=Sof(H18F)=Sof(H18G)=Sof(H18H)=FVAR(1)
 Sof(C163)=Sof(H16F)=Sof(H16G)=Sof(C164)=Sof(H16H)=Sof(H16I)=Sof(C165)=
 Sof(H16J)=Sof(H16K)=Sof(C166)=Sof(H16L)=Sof(H16M)=Sof(H16N)=1-FVAR(2)
 Sof(C167)=Sof(H16O)=Sof(H16P)=Sof(C168)=Sof(H16Q)=Sof(H16R)=Sof(C184)=
 Sof(H18A)=Sof(H18B)=Sof(C185)=Sof(H18C)=Sof(H18D)=Sof(H18E)=FVAR(2)
 Sof(C173)=Sof(H17H)=Sof(H17I)=Sof(C174)=Sof(H17J)=Sof(H17K)=Sof(C175)=
 Sof(H17L)=Sof(H17M)=Sof(H17N)=Sof(C176)=Sof(H17O)=Sof(H17P)=1-FVAR(3)
 Sof(C169)=Sof(H16S)=Sof(H16T)=Sof(C170)=Sof(H17A)=Sof(H17B)=Sof(C171)=
 Sof(H17C)=Sof(H17D)=Sof(C172)=Sof(H17E)=Sof(H17F)=Sof(H17G)=FVAR(3)
7.a Riding coordinates:
 C115(H11U,H11V,H11W), C130(H13T,H13U,H13V), C142(H14E,H14F,H14G), C145(H14J,
 H14K,H14L), C160(H16A,H16B), C175(H17L,H17M,H17N), C183(H18M,H18N,H18O)
7.b Secondary CH2 refined with riding coordinates:
 C13(H13A,H13B), C16(H16U,H16V), C25(H25A,H25B), C30(H30A,H30B), C31(H31A,
 H31B), C36(H36A,H36B), C42(H42A,H42B), C50(H50A,H50B), C51(H51A,H51B),
 C63(H63A,H63B), C68(H68A,H68B), C71(H71A,H71B), C73(H73A,H73B), C74(H74A,H74B),
  C75(H75A,H75B), C78(H78A,H78B), C82(H82A,H82B), C86(H86A,H86B), C89(H89A,
 H89B), C90(H90A,H90B), C93(H93A,H93B), C95(H95A,H95B), C96(H96A,H96B),
 C97(H97A,H97B), C98(H98A,H98B), C101(H10D,H10E), C103(H10O,H10P), C104(H10Q,
 H10R), C105(H10F,H10G), C106(H10H,H10I), C107(H10S,H10T), C108(H10J,H10K),
 C109(H10U,H10V), C110(H11C,H11D), C110(H11A,H11B), C113(H11H,H11I), C114(H11J,
 H11K), C116(H11L,H11M), C118(H11N,H11O), C119(H11P,H11Q), C120(H12G,H12H),
 C121(H12I,H12J), C122(H12K,H12L), C123(H12A,H12B), C125(H12C,H12D), C126(H12P,
 H12Q), C127(H12R,H12S), C128(H12T,H12U), C129(H12E,H12F), C132(H13F,H13G),
 C134(H13M,H13N), C134(H13K,H13L), C135(H13O,H13P), C137(H13W,H13X), C139(H13Z,
 HC), C140(H14A,H14B), C141(H14C,H14D), C143(H14H,H14I), C146(H14M,H14N),
 C146(H14O,H14P), C147(H14Q,H14R), C150(H15A,H15B), C151(H15G,H15H), C152(H15I,
 H15J), C154(H15N,H15O), C155(H15P,H15Q), C156(H15R,H15S), C157(H15T,H15U),
 C158(H15C,H15D), C159(H15E,H15F), C163(H16F,H16G), C164(H16H,H16I), C165(H16J,
 H16K), C167(H16O,H16P), C168(H16Q,H16R), C169(H16S,H16T), C170(H17A,H17B),
 C171(H17C,H17D), C173(H17H,H17I), C174(H17J,H17K), C176(H17O,H17P), C177(H17Q,
 H17R), C177(H17S,H17T), C178(H17U,H17V), C179(H17W,H17X), C181(H18I,H18J),
 C182(H18K,H18L), C184(H18A,H18B)
7.c Idealised Me refined as rotating group:
 C41(H41A,H41B,H41C), C56(H56A,H56B,H56C), C99(H99A,H99B,H99C), C100(H10A,H10B,
 H10C), C102(H10L,H10M,H10N), C111(H11R,H11S,H11T), C112(H11E,H11F,H11G),
 C117(H11X,H11Y,H), C124(H12M,H12N,H12O), C131(H13C,H13D,H13E), C133(H13H,H13I,
 H13J), C136(H13Q,H13R,H13S), C138(H13Y,HA,HB), C144(H14Y,HD,HE), C148(H14S,
 H14T,H14U), C149(H14V,H14W,H14X), C153(H15K,H15L,H15M), C161(H16C,H16D,H16E),
 C162(H16W,H16X,H16Y), C166(H16L,H16M,H16N), C172(H17E,H17F,H17G), C180(H18F,
 H18G,H18H), C185(H18C,H18D,H18E)
;
_olex2_submission_special_instructions 'No special instructions were received'

loop_
_space_group_symop_operation_xyz
'x, y, z'
'-x+1/2, y+1/2, -z+1/2'
'-x, -y, -z'
'x-1/2, -y-1/2, z-1/2'

loop_
_atom_site_label
_atom_site_type_symbol
_atom_site_fract_x
_atom_site_fract_y
_atom_site_fract_z
_atom_site_U_iso_or_equiv
_atom_site_adp_type
_atom_site_occupancy
_atom_site_site_symmetry_order
_atom_site_calc_flag
_atom_site_refinement_flags_posn
_atom_site_refinement_flags_adp
_atom_site_refinement_flags_occupancy
_atom_site_disorder_assembly
_atom_site_disorder_group
Te1B Te 0.71074(3) 0.00347(2) 0.74018(2) 0.02696(12) Uani 1 1 d . U . . .
Te1A Te 0.74657(3) -0.10437(2) 0.72807(2) 0.02981(12) Uani 1 1 d . U . . .
Te1C Te 0.76060(3) 0.14634(2) 0.75377(2) 0.03390(13) Uani 1 1 d . U . . .
Te1D Te 0.73968(3) 0.25610(2) 0.73393(2) 0.03762(14) Uani 1 1 d . U . . .
Se1B Se 0.89414(4) 0.01474(3) 0.97850(2) 0.03428(18) Uani 1 1 d . U . . .
Se2B Se 0.54391(4) -0.03982(3) 0.89591(3) 0.03726(19) Uani 1 1 d . U . . .
Se2A Se 0.73581(6) -0.14813(3) 0.93213(3) 0.0511(2) Uani 1 1 d . U . . .
Se1C Se 0.54272(4) 0.05423(3) 0.53589(3) 0.0407(2) Uani 1 1 d . U . . .
Se2C Se 0.39197(5) 0.10493(3) 0.68936(4) 0.0527(3) Uani 1 1 d . U . . .
Se2D Se 0.41355(5) 0.21463(3) 0.58401(4) 0.0585(3) Uani 1 1 d . U . . .
Se1A Se 0.42531(6) -0.20732(4) 0.78783(5) 0.0743(4) Uani 1 1 d . U . . .
Se1D Se 0.36962(8) 0.26202(4) 0.77358(5) 0.0856(4) Uani 1 1 d . U . . .
O2CD O 0.7319(3) 0.21122(17) 0.77712(17) 0.0428(13) Uani 1 1 d . U . . .
O1CD O 0.7688(3) 0.19224(16) 0.71116(15) 0.0333(11) Uani 1 1 d . U . . .
O2AB O 0.7936(3) -0.03911(16) 0.75438(15) 0.0302(11) Uani 1 1 d . U . . .
O7C O 0.7711(3) 0.09855(16) 0.70698(16) 0.0317(11) Uani 1 1 d . U . . .
O3B O 0.4640(3) -0.02699(18) 0.78837(17) 0.0377(12) Uani 1 1 d . U . . .
O7D O 0.6825(4) 0.30066(18) 0.76486(18) 0.0482(14) Uani 1 1 d . U . . .
O7B O 0.7831(3) 0.04724(16) 0.78504(15) 0.0280(10) Uani 1 1 d . U . . .
O4B O 0.5479(3) -0.00541(17) 0.73088(16) 0.0329(11) Uani 1 1 d . U . . .
O1AB O 0.6648(3) -0.06073(16) 0.71361(16) 0.0329(11) Uani 1 1 d . U . . .
O7A O 0.6651(3) -0.15494(17) 0.70626(17) 0.0375(12) Uani 1 1 d . U . . .
O4A O 0.8775(3) -0.11480(16) 0.80964(16) 0.0314(11) Uani 1 1 d . U . . .
O6B O 0.9807(3) 0.06794(18) 0.91630(16) 0.0357(12) Uani 1 1 d . U . . .
C2B C 0.7732(4) 0.0093(2) 0.8500(2) 0.0263(14) Uani 1 1 d . U . . .
O1C O 0.3609(3) 0.0459(2) 0.5240(2) 0.0616(17) Uani 1 1 d . U . . .
O5D O 0.6448(4) 0.3335(2) 0.8353(2) 0.0670(18) Uani 1 1 d . U . . .
O4C O 0.6549(4) 0.13809(18) 0.80819(18) 0.0480(14) Uani 1 1 d . U . . .
O1B O 0.7802(3) -0.01418(18) 1.03819(15) 0.0370(12) Uani 1 1 d . U . . .
O4D O 0.7106(3) 0.25071(17) 0.63710(17) 0.0386(12) Uani 1 1 d . U . . .
O5B O 0.9241(3) 0.08037(16) 0.82825(15) 0.0306(11) Uani 1 1 d . U . . .
O5C O 0.8232(3) 0.07081(18) 0.64071(16) 0.0345(12) Uani 1 1 d . U . . .
O3A O 0.8899(3) -0.1264(2) 0.89474(17) 0.0469(14) Uani 1 1 d . U . . .
O2B O 0.6298(3) -0.03259(18) 1.00295(16) 0.0386(12) Uani 1 1 d . U . . .
C10B C 0.8139(4) 0.0348(2) 0.8272(2) 0.0272(14) Uani 1 1 d . U . . .
O3D O 0.5812(3) 0.23331(19) 0.56731(18) 0.0482(14) Uani 1 1 d . U . . .
C1B C 0.8046(4) 0.0052(2) 0.8951(2) 0.0278(14) Uani 1 1 d . U . . .
O2C O 0.2953(3) 0.0663(3) 0.5904(2) 0.0683(19) Uani 1 1 d . U . . .
O2A O 0.5842(5) -0.1823(2) 0.9580(3) 0.083(2) Uani 1 1 d . U . . .
O6C O 0.7321(3) 0.0484(2) 0.56250(18) 0.0525(15) Uani 1 1 d . U . . .
C11A C 0.7489(4) -0.1246(2) 0.7907(2) 0.0302(14) Uani 1 1 d . U . . .
O5A O 0.5346(3) -0.1874(2) 0.6520(2) 0.0602(16) Uani 1 1 d . U . . .
C10C C 0.7213(4) 0.0941(2) 0.6671(2) 0.0285(14) Uani 1 1 d . U . . .
C9B C 0.8845(4) 0.0518(2) 0.8488(2) 0.0290(14) Uani 1 1 d . U . . .
C11B C 0.6575(4) -0.0062(2) 0.7879(2) 0.0273(14) Uani 1 1 d . U . . .
O6A O 0.4224(4) -0.2190(3) 0.6860(2) 0.0774(17) Uani 1 1 d . U . . .
C7B C 0.8750(4) 0.0226(3) 0.9170(2) 0.0312(15) Uani 1 1 d . U . . .
C11C C 0.6486(4) 0.1285(2) 0.7359(2) 0.0341(15) Uani 1 1 d . U . . .
C8B C 0.9153(4) 0.0464(2) 0.8939(2) 0.0293(15) Uani 1 1 d . U . . .
C3A C 0.6834(4) -0.1390(2) 0.7995(2) 0.0325(15) Uani 1 1 d . U . . .
C12A C 0.8156(4) -0.1203(2) 0.8236(2) 0.0294(14) Uani 1 1 d . U . . .
C13 C 0.8481(4) 0.0257(3) 0.6607(3) 0.0409(18) Uani 1 1 d . U . . .
H13A H 0.8238 -0.0008 0.6413 0.049 Uiso 1 1 calc R U . . .
H13B H 0.8348 0.0228 0.6881 0.049 Uiso 1 1 calc R U . . .
C2A C 0.6154(4) -0.1547(3) 0.7674(3) 0.0400(16) Uani 1 1 d . U . . .
C2C C 0.6455(4) 0.1019(2) 0.6596(2) 0.0294(14) Uani 1 1 d . U . . .
C16 C 0.9450(4) 0.0584(3) 0.7928(2) 0.0336(17) Uani 1 1 d . U . . .
H16U H 0.9004 0.0519 0.7683 0.040 Uiso 1 1 calc R U . . .
H16V H 0.9711 0.0278 0.8023 0.040 Uiso 1 1 calc R U . . .
C13B C 0.5402(4) -0.0254(3) 0.8028(2) 0.0324(15) Uani 1 1 d . U . . .
C17B C 0.7493(4) -0.0170(3) 0.9936(2) 0.0334(15) Uani 1 1 d . U . . .
C16B C 0.6744(4) -0.0275(3) 0.9762(2) 0.0327(15) Uani 1 1 d . U . . .
C14B C 0.5797(4) -0.0295(3) 0.8467(2) 0.0319(15) Uani 1 1 d . U . . .
C4A C 0.6878(4) -0.1421(2) 0.8438(3) 0.0352(15) Uani 1 1 d . U . . .
C4C C 0.5337(4) 0.1117(3) 0.6829(3) 0.0374(16) Uani 1 1 d . U . A 1
C13A C 0.8203(4) -0.1271(3) 0.8673(2) 0.0350(16) Uani 1 1 d . U . . .
C17C C 0.4017(5) 0.0652(3) 0.5627(3) 0.0489(19) Uani 1 1 d . U . . .
C25 C 1.0471(4) 0.0527(3) 0.9054(3) 0.0389(18) Uani 1 1 d . U . . .
H25A H 1.0331 0.0359 0.8772 0.047 Uiso 1 1 calc R U . . .
H25B H 1.0763 0.0304 0.9277 0.047 Uiso 1 1 calc R U . . .
O1D O 0.2289(4) 0.2305(3) 0.6876(3) 0.091(2) Uani 1 1 d D U . . .
O6D O 0.5085(4) 0.3112(3) 0.8479(2) 0.0744(19) Uani 1 1 d . U . . .
C9A C 0.5427(5) -0.1817(3) 0.6966(3) 0.0526(19) Uani 1 1 d . U . . .
C6C C 0.5206(4) 0.0885(3) 0.6094(3) 0.0348(15) Uani 1 1 d . U . . .
C2D C 0.5624(5) 0.2635(3) 0.7379(3) 0.0471(18) Uani 1 1 d . U . . .
C1C C 0.5990(4) 0.0899(2) 0.6180(2) 0.0315(15) Uani 1 1 d . U . . .
C30 C 0.9952(5) 0.0931(3) 0.7795(3) 0.0397(18) Uani 1 1 d . U . . .
H30A H 1.0168 0.0774 0.7584 0.048 Uiso 1 1 calc R U . . .
H30B H 1.0364 0.1020 0.8052 0.048 Uiso 1 1 calc R U . . .
C31 C 1.0931(4) 0.0968(3) 0.9030(2) 0.0379(18) Uani 1 1 d . U . . .
H31A H 1.0612 0.1200 0.8828 0.046 Uiso 1 1 calc R U . . .
H31B H 1.1334 0.0872 0.8907 0.046 Uiso 1 1 calc R U . . .
C3C C 0.6117(4) 0.1152(2) 0.6934(2) 0.0334(15) Uani 1 1 d . U . . .
C4B C 0.6557(4) -0.0205(2) 0.8600(2) 0.0302(15) Uani 1 1 d . U . . .
C10A C 0.6086(4) -0.1622(2) 0.7230(3) 0.0395(17) Uani 1 1 d . U . . .
O2D O 0.2428(4) 0.2123(3) 0.6080(3) 0.092(2) Uani 1 1 d . U . . .
C5B C 0.6888(4) -0.0221(2) 0.9051(2) 0.0304(15) Uani 1 1 d . U . . .
C36 C 0.9279(4) -0.0755(3) 0.8265(3) 0.0388(18) Uani 1 1 d . U . . .
H36A H 0.9428 -0.0752 0.8585 0.047 Uiso 1 1 calc R U . . .
H36B H 0.9047 -0.0444 0.8156 0.047 Uiso 1 1 calc R U . . .
C12C C 0.6106(5) 0.1333(3) 0.7671(3) 0.0424(17) Uani 1 1 d . U . . .
C16C C 0.3704(5) 0.0747(3) 0.5968(3) 0.0542(19) Uani 1 1 d . U . . .
C14A C 0.7542(5) -0.1360(3) 0.8774(2) 0.0370(16) Uani 1 1 d . U . . .
C4D C 0.5099(5) 0.2354(3) 0.6626(3) 0.0446(17) Uani 1 1 d . U . . .
C41 C 0.7291(6) 0.1091(3) 0.9439(3) 0.054(2) Uani 1 1 d . U . . .
H41A H 0.6968 0.0812 0.9426 0.082 Uiso 1 1 calc R U . . .
H41B H 0.7172 0.1337 0.9625 0.082 Uiso 1 1 calc R U . . .
H41C H 0.7811 0.0993 0.9558 0.082 Uiso 1 1 calc R U . . .
C42 C 0.8530(6) 0.1798(3) 0.6028(3) 0.059(2) Uani 1 1 d . U . . .
H42A H 0.8293 0.1482 0.6030 0.070 Uiso 1 1 calc R U . . .
H42B H 0.8406 0.1908 0.5724 0.070 Uiso 1 1 calc R U . . .
C13C C 0.5333(5) 0.1283(3) 0.7568(3) 0.0459(18) Uani 1 1 d . U . . .
O1A O 0.4568(5) -0.2112(3) 0.9002(3) 0.103(3) Uani 1 1 d D U . . .
C13D C 0.5777(5) 0.2328(3) 0.6096(3) 0.0422(17) Uani 1 1 d . U . . .
C7A C 0.4904(5) -0.1884(3) 0.7553(4) 0.0568(19) Uani 1 1 d . U . . .
C12B C 0.5808(4) -0.0145(2) 0.7739(2) 0.0315(15) Uani 1 1 d . U . . .
C3B C 0.6965(4) -0.0062(2) 0.8318(2) 0.0278(14) Uani 1 1 d . U . . .
C18C C 0.4786(4) 0.0709(3) 0.5699(3) 0.0405(17) Uani 1 1 d . U . . .
C15C C 0.4132(4) 0.0922(3) 0.6363(3) 0.0471(18) Uani 1 1 d . U . . .
C50 C 1.1274(5) 0.1218(3) 0.9461(3) 0.0414(19) Uani 1 1 d . U . . .
H50A H 1.0875 0.1338 0.9577 0.050 Uiso 1 1 calc R U . . .
H50B H 1.1576 0.0986 0.9671 0.050 Uiso 1 1 calc R U . . .
C51 C 0.9306(4) 0.0227(3) 0.6695(3) 0.049(2) Uani 1 1 d . U . . .
H51A H 0.9542 0.0525 0.6838 0.059 Uiso 1 1 calc R U . . .
H51B H 0.9433 0.0189 0.6420 0.059 Uiso 1 1 calc R U . . .
C1A C 0.5550(4) -0.1687(3) 0.7819(3) 0.0452(17) Uani 1 1 d . U . . .
C8A C 0.4843(5) -0.1951(3) 0.7122(4) 0.062(2) Uani 1 1 d . U . . .
C6D C 0.4308(5) 0.2409(3) 0.7098(4) 0.0568(19) Uani 1 1 d . U . . .
C18D C 0.3608(6) 0.2405(3) 0.7172(4) 0.069(2) Uani 1 1 d . U . . .
C56 C 1.1762(5) 0.1635(3) 0.9409(3) 0.055(2) Uani 1 1 d . U . . .
H56A H 1.1468 0.1859 0.9192 0.082 Uiso 1 1 calc R U . . .
H56B H 1.2177 0.1514 0.9313 0.082 Uiso 1 1 calc R U . . .
H56C H 1.1954 0.1801 0.9687 0.082 Uiso 1 1 calc R U . . .
C15B C 0.6433(4) -0.0304(3) 0.9311(2) 0.0326(15) Uani 1 1 d . U . . .
C5D C 0.4381(5) 0.2310(3) 0.6691(3) 0.0544(19) Uani 1 1 d . U . . .
C16D C 0.3079(6) 0.2196(3) 0.6408(4) 0.069(2) Uani 1 1 d . U . . .
C9C C 0.7485(4) 0.0776(2) 0.6334(2) 0.0307(15) Uani 1 1 d . U . . .
C5C C 0.4891(4) 0.0988(3) 0.6419(3) 0.0373(16) Uani 1 1 d . U . . .
C6B C 0.7628(4) -0.0118(2) 0.9223(2) 0.0293(14) Uani 1 1 d . U . . .
C63 C 0.6330(5) -0.0791(3) 1.0222(3) 0.0442(19) Uani 1 1 d . U . . .
H63A H 0.6806 -0.0833 1.0450 0.053 Uiso 1 1 calc R U . . .
H63B H 0.6289 -0.1043 1.0000 0.053 Uiso 1 1 calc R U . . .
C1D C 0.4911(6) 0.2573(3) 0.7432(3) 0.0556(19) Uani 1 1 d . U . . .
C6A C 0.5597(5) -0.1690(3) 0.8258(3) 0.0519(19) Uani 1 1 d . U . . .
C9D C 0.5957(6) 0.3051(3) 0.8060(3) 0.060(2) Uani 1 1 d . U . . .
C14D C 0.5114(5) 0.2275(3) 0.6207(3) 0.0460(18) Uani 1 1 d . U . . .
C68 C 0.9539(5) 0.1387(3) 0.7590(3) 0.052(2) Uani 1 1 d . U . . .
H68A H 0.9161 0.1302 0.7316 0.062 Uiso 1 1 calc R U . . .
H68B H 0.9278 0.1525 0.7788 0.062 Uiso 1 1 calc R U . . .
C8C C 0.7012(4) 0.0671(3) 0.5918(2) 0.0314(15) Uani 1 1 d . U . . .
C16A C 0.5769(7) -0.1792(3) 0.9139(4) 0.068(2) Uani 1 1 d . U . . .
C71 C 0.6990(6) 0.2927(3) 0.9029(3) 0.063(2) Uani 1 1 d . U . . .
H71A H 0.6560 0.2707 0.8970 0.076 Uiso 1 1 calc R U . . .
H71B H 0.6880 0.3207 0.9189 0.076 Uiso 1 1 calc R U . . .
C10D C 0.6141(5) 0.2889(3) 0.7692(3) 0.0483(19) Uani 1 1 d . U . . .
C73 C 0.5693(5) -0.0828(3) 1.0414(3) 0.053(2) Uani 1 1 d . U . . .
H73A H 0.5728 -0.0566 1.0625 0.063 Uiso 1 1 calc R U . . .
H73B H 0.5725 -0.1136 1.0570 0.063 Uiso 1 1 calc R U . . .
C74 C 0.6386(7) 0.1749(3) 0.8358(3) 0.060(3) Uani 1 1 d . U . . .
H74A H 0.5855 0.1839 0.8254 0.072 Uiso 1 1 calc R U . . .
H74B H 0.6687 0.2038 0.8353 0.072 Uiso 1 1 calc R U . . .
C75 C 0.4942(4) -0.0335(3) 0.6586(2) 0.0371(17) Uani 1 1 d . U . . .
H75A H 0.4686 -0.0026 0.6497 0.045 Uiso 1 1 calc R U . . .
H75B H 0.5445 -0.0311 0.6549 0.045 Uiso 1 1 calc R U . . .
C18A C 0.5008(6) -0.1875(3) 0.8383(4) 0.069(2) Uani 1 1 d . U . . .
C5A C 0.6262(5) -0.1563(3) 0.8574(3) 0.0445(17) Uani 1 1 d . U . . .
C78 C 0.4521(5) -0.0727(3) 0.6300(3) 0.051(2) Uani 1 1 d . U . . .
H78A H 0.4018 -0.0748 0.6338 0.061 Uiso 1 1 calc R U . . .
H78B H 0.4775 -0.1036 0.6396 0.061 Uiso 1 1 calc R U . . .
C7D C 0.4729(7) 0.2726(3) 0.7795(4) 0.066(2) Uani 1 1 d . U . . .
C14C C 0.4951(5) 0.1178(3) 0.7140(3) 0.0444(17) Uani 1 1 d . U . . .
C17A C 0.5086(7) -0.1920(3) 0.8833(4) 0.074(2) Uani 1 1 d . U . . .
C82 C 0.5596(6) 0.1898(3) 0.5428(3) 0.059(2) Uani 1 1 d . U . . .
H82A H 0.5186 0.1742 0.5511 0.070 Uiso 1 1 calc R U . . .
H82B H 0.6021 0.1673 0.5489 0.070 Uiso 1 1 calc R U . . .
C12D C 0.6424(5) 0.2432(3) 0.6434(3) 0.0388(16) Uani 1 1 d . U . . .
C15A C 0.6359(6) -0.1618(3) 0.9013(3) 0.054(2) Uani 1 1 d . U . . .
C7C C 0.6243(4) 0.0727(2) 0.5846(2) 0.0324(15) Uani 1 1 d . U . . .
C86 C 0.5008(4) -0.0425(3) 0.7055(2) 0.0366(17) Uani 1 1 d . U . . .
H86A H 0.4511 -0.0416 0.7102 0.044 Uiso 1 1 calc R U . . .
H86B H 0.5228 -0.0745 0.7142 0.044 Uiso 1 1 calc R U . . .
C11D C 0.6398(5) 0.2502(3) 0.6853(3) 0.0378(16) Uani 1 1 d . U . . .
C18B C 0.7945(4) -0.0088(3) 0.9670(2) 0.0320(15) Uani 1 1 d . U . . .
C89 C 0.7635(7) -0.0038(4) 1.1265(3) 0.070(3) Uani 1 1 d . U . . .
H89A H 0.7571 -0.0354 1.1121 0.084 Uiso 1 1 calc R U . . .
H89B H 0.7140 0.0087 1.1259 0.084 Uiso 1 1 calc R U . . .
C90 C 0.9834(5) -0.1182(4) 0.9598(3) 0.059(2) Uani 1 1 d . U . . .
H90A H 0.9940 -0.1140 0.9915 0.071 Uiso 1 1 calc R U . . .
H90B H 0.9990 -0.0885 0.9481 0.071 Uiso 1 1 calc R U . . .
C17D C 0.3006(7) 0.2290(4) 0.6825(5) 0.080(2) Uani 1 1 d . U . . .
C15D C 0.3772(6) 0.2208(3) 0.6332(4) 0.062(2) Uani 1 1 d . U . . .
C93 C 0.7665(6) 0.0322(3) 1.0554(3) 0.052(2) Uani 1 1 d . U . . .
H93A H 0.7125 0.0383 1.0485 0.062 Uiso 1 1 calc R U . . .
H93B H 0.7891 0.0582 1.0426 0.062 Uiso 1 1 calc R U . . .
C8D C 0.5252(7) 0.2959(3) 0.8107(4) 0.068(2) Uani 1 1 d . U . . .
C95 C 0.5979(7) -0.2304(4) 0.9752(4) 0.078(3) Uani 1 1 d . U . . .
H95A H 0.6477 -0.2413 0.9746 0.093 Uiso 1 1 calc R U . . .
H95B H 0.5605 -0.2527 0.9573 0.093 Uiso 1 1 calc R U . . .
C96 C 0.4873(6) 0.0872(4) 0.8068(3) 0.066(3) Uani 1 1 d . U . . .
H96A H 0.5363 0.0731 0.8215 0.079 Uiso 1 1 calc R U . . .
H96B H 0.4594 0.0644 0.7845 0.079 Uiso 1 1 calc R U . . .
C97 C 0.4954(5) -0.0798(4) 1.0067(4) 0.077(3) Uani 1 1 d . U . . .
H97A H 0.4907 -0.0478 0.9928 0.092 Uiso 1 1 calc R U . . .
H97B H 0.4941 -0.1041 0.9841 0.092 Uiso 1 1 calc R U . . .
C98 C 0.4293(5) -0.0716(3) 0.7927(3) 0.059(2) Uani 1 1 d . U . . .
H98A H 0.4474 -0.0829 0.8230 0.071 Uiso 1 1 calc R U . . .
H98B H 0.4423 -0.0960 0.7739 0.071 Uiso 1 1 calc R U . . .
C99 C 0.4447(6) -0.0657(4) 0.5822(3) 0.058(2) Uani 1 1 d . U . . .
H99A H 0.4168 -0.0925 0.5655 0.088 Uiso 1 1 calc R U . . .
H99B H 0.4942 -0.0644 0.5780 0.088 Uiso 1 1 calc R U . . .
H99C H 0.4184 -0.0356 0.5722 0.088 Uiso 1 1 calc R U . . .
C100 C 0.9363(7) 0.1742(4) 0.6204(4) 0.082(3) Uani 1 1 d . U . . .
H10A H 0.9551 0.1569 0.5994 0.123 Uiso 1 1 calc R U . . .
H10B H 0.9483 0.1563 0.6477 0.123 Uiso 1 1 calc R U . . .
H10C H 0.9595 0.2060 0.6257 0.123 Uiso 1 1 calc R U . . .
C101 C 0.7092(6) 0.3092(3) 0.8609(3) 0.065(2) Uani 1 1 d . U . . .
H10D H 0.7524 0.3310 0.8667 0.077 Uiso 1 1 calc R U . . .
H10E H 0.7194 0.2812 0.8446 0.077 Uiso 1 1 calc R U . . .
C102 C 0.5784(6) -0.3164(4) 0.5809(3) 0.073(3) Uani 1 1 d . U . . .
H10L H 0.5917 -0.2877 0.5673 0.109 Uiso 1 1 calc R U . . .
H10M H 0.5245 -0.3210 0.5709 0.109 Uiso 1 1 calc R U . . .
H10N H 0.6030 -0.3444 0.5730 0.109 Uiso 1 1 calc R U . . .
C103 C 0.9011(5) -0.1244(4) 0.9403(3) 0.056(2) Uani 1 1 d . U . . .
H10O H 0.8839 -0.1543 0.9508 0.067 Uiso 1 1 calc R U . . .
H10P H 0.8738 -0.0970 0.9479 0.067 Uiso 1 1 calc R U . . .
C104 C 0.8012(5) 0.0303(3) 1.1038(3) 0.051(2) Uani 1 1 d . U . . .
H10Q H 0.8539 0.0207 1.1098 0.061 Uiso 1 1 calc R U . . .
H10R H 0.8002 0.0628 1.1159 0.061 Uiso 1 1 calc R U . . .
C105 C 0.7176(8) 0.1283(4) 0.9002(3) 0.095(4) Uani 1 1 d . U . . .
H10F H 0.7619 0.1478 0.9009 0.113 Uiso 1 1 calc R U . . .
H10G H 0.7177 0.1007 0.8810 0.113 Uiso 1 1 calc R U . . .
C106 C 0.5358(8) 0.2019(4) 0.4969(3) 0.085(3) Uani 1 1 d . U . . .
H10H H 0.4888 0.2201 0.4910 0.102 Uiso 1 1 calc R U . . .
H10I H 0.5246 0.1717 0.4802 0.102 Uiso 1 1 calc R U . . .
C107 C 0.3479(6) -0.0654(4) 0.7803(4) 0.073(3) Uani 1 1 d . U . . .
H10S H 0.3253 -0.0962 0.7850 0.087 Uiso 1 1 calc R U . . .
H10T H 0.3359 -0.0415 0.8000 0.087 Uiso 1 1 calc R U . . .
C108 C 0.8211(5) 0.2151(3) 0.6286(3) 0.048(2) Uani 1 1 d . U . . .
H10J H 0.8369 0.2059 0.6595 0.058 Uiso 1 1 calc R U . . .
H10K H 0.8408 0.2476 0.6261 0.058 Uiso 1 1 calc R U . . .
C109 C 0.6030(6) -0.3104(3) 0.6297(3) 0.067(3) Uani 1 1 d . U . . .
H10U H 0.6564 -0.3022 0.6386 0.080 Uiso 1 1 calc R U . . .
H10V H 0.5978 -0.3418 0.6428 0.080 Uiso 1 1 calc R U . . .
C110 C 0.3030(5) 0.0765(5) 0.4985(4) 0.081(3) Uani 1 1 d . U . . .
H11C H 0.2574 0.0706 0.5071 0.097 Uiso 0.505(7) 1 calc R U P B 2
H11D H 0.3177 0.1102 0.5056 0.097 Uiso 0.505(7) 1 calc R U P B 2
H11A H 0.2637 0.0560 0.4798 0.097 Uiso 0.495(7) 1 calc R U P B 1
H11B H 0.2808 0.0940 0.5184 0.097 Uiso 0.495(7) 1 calc R U P B 1
C111 C 1.1035(6) -0.1365(4) 0.8086(4) 0.088(4) Uani 1 1 d . U . . .
H11R H 1.0844 -0.1426 0.7774 0.132 Uiso 1 1 calc R U . . .
H11S H 1.1307 -0.1646 0.8230 0.132 Uiso 1 1 calc R U . . .
H11T H 1.1368 -0.1087 0.8136 0.132 Uiso 1 1 calc R U . . .
C112 C 0.6559(7) 0.2034(4) 0.4787(4) 0.088(3) Uani 1 1 d . U . . .
H11E H 0.6851 0.1960 0.5084 0.132 Uiso 1 1 calc R U . . .
H11F H 0.6858 0.2228 0.4647 0.132 Uiso 1 1 calc R U . . .
H11G H 0.6413 0.1736 0.4625 0.132 Uiso 1 1 calc R U . . .
C113 C 0.5889(8) 0.2305(4) 0.4794(4) 0.085(3) Uani 1 1 d . U . . .
H11H H 0.5628 0.2411 0.4496 0.102 Uiso 1 1 calc R U . . .
H11I H 0.6041 0.2595 0.4975 0.102 Uiso 1 1 calc R U . . .
C114 C 0.7666(7) 0.2674(4) 0.9306(3) 0.077(3) Uani 1 1 d . U . . .
H11J H 0.8103 0.2886 0.9346 0.092 Uiso 1 1 calc R U . . .
H11K H 0.7754 0.2382 0.9155 0.092 Uiso 1 1 calc R U . . .
C115 C 1.1121(6) -0.1489(4) 0.9652(4) 0.084(4) Uani 1 1 d . U . . .
H11U H 1.1211 -0.1194 0.9511 0.126 Uiso 1 1 d R U . . .
H11V H 1.1388 -0.1755 0.9567 0.126 Uiso 1 1 d R U . . .
H11W H 1.1295 -0.1449 0.9967 0.126 Uiso 1 1 d R U . . .
C116 C 0.7390(5) 0.2161(3) 0.6127(3) 0.0431(18) Uani 1 1 d . U . . .
H11L H 0.7230 0.2247 0.5816 0.052 Uiso 1 1 calc R U . . .
H11M H 0.7191 0.1839 0.6159 0.052 Uiso 1 1 calc R U . . .
C117 C 0.4311(6) -0.0878(4) 1.0245(5) 0.091(4) Uani 1 1 d . U . . .
H11X H 0.3845 -0.0829 1.0015 0.136 Uiso 1 1 calc R U . . .
H11Y H 0.4339 -0.0650 1.0481 0.136 Uiso 1 1 calc R U . . .
H H 0.4328 -0.1206 1.0356 0.136 Uiso 1 1 calc R U . . .
C118 C 0.7159(8) 0.0698(4) 0.5219(4) 0.090(3) Uani 1 1 d . U . . .
H11N H 0.7107 0.1048 0.5251 0.108 Uiso 1 1 calc R U . . .
H11O H 0.6677 0.0575 0.5036 0.108 Uiso 1 1 calc R U . . .
C119 C 0.3718(10) 0.1080(7) 0.8177(6) 0.140(4) Uani 1 1 d D U . . .
H11P H 0.3479 0.0784 0.8031 0.168 Uiso 1 1 calc R U . . .
H11Q H 0.3717 0.1316 0.7948 0.168 Uiso 1 1 calc R U . . .
C120 C 0.5797(6) -0.2232(3) 0.6384(3) 0.063(3) Uani 1 1 d . U . . .
H12G H 0.6328 -0.2167 0.6528 0.075 Uiso 1 1 calc R U . . .
H12H H 0.5714 -0.2207 0.6068 0.075 Uiso 1 1 calc R U . . .
C121 C 0.5934(7) -0.2304(5) 1.0218(4) 0.085(3) Uani 1 1 d . U . . .
H12I H 0.6120 -0.2614 1.0358 0.102 Uiso 1 1 calc R U . . .
H12J H 0.6254 -0.2046 1.0384 0.102 Uiso 1 1 calc R U . . .
C122 C 0.9959(5) -0.0854(4) 0.8095(4) 0.072(3) Uani 1 1 d . U . . .
H12K H 0.9777 -0.0889 0.7777 0.087 Uiso 1 1 calc R U . . .
H12L H 1.0284 -0.0569 0.8157 0.087 Uiso 1 1 calc R U . . .
C123 C 0.9586(5) -0.0202(4) 0.6988(3) 0.066(3) Uani 1 1 d . U . . .
H12A H 0.9342 -0.0497 0.6844 0.079 Uiso 1 1 calc R U . . .
H12B H 0.9452 -0.0162 0.7261 0.079 Uiso 1 1 calc R U . . .
C124 C 0.8147(9) -0.0085(5) 1.1751(4) 0.109(5) Uani 1 1 d . U . . .
H12M H 0.8652 -0.0171 1.1752 0.164 Uiso 1 1 calc R U . . .
H12N H 0.7948 -0.0335 1.1900 0.164 Uiso 1 1 calc R U . . .
H12O H 0.8157 0.0221 1.1901 0.164 Uiso 1 1 calc R U . . .
C125 C 0.1636(9) 0.1731(6) 0.5446(5) 0.124(4) Uani 1 1 d . U . . .
H12C H 0.1484 0.2029 0.5277 0.149 Uiso 1 1 calc R U . . .
H12D H 0.1667 0.1476 0.5239 0.149 Uiso 1 1 calc R U . . .
C126 C 0.5616(6) -0.2722(4) 0.6492(4) 0.071(3) Uani 1 1 d . U . . .
H12P H 0.5075 -0.2774 0.6379 0.086 Uiso 1 1 calc R U . . .
H12Q H 0.5759 -0.2760 0.6811 0.086 Uiso 1 1 calc R U . . .
C127 C 1.0299(6) -0.1597(4) 0.9514(3) 0.064(3) Uani 1 1 d . U . . .
H12R H 1.0206 -0.1883 0.9672 0.077 Uiso 1 1 calc R U . . .
H12S H 1.0140 -0.1673 0.9201 0.077 Uiso 1 1 calc R U . . .
C128 C 1.0400(6) -0.1264(4) 0.8265(5) 0.086(4) Uani 1 1 d . U . . .
H12T H 1.0072 -0.1548 0.8213 0.103 Uiso 1 1 calc R U . . .
H12U H 1.0600 -0.1224 0.8583 0.103 Uiso 1 1 calc R U . . .
C129 C 0.4442(8) 0.0976(6) 0.8397(5) 0.106(4) Uani 1 1 d . U . . .
H12E H 0.4461 0.0692 0.8585 0.127 Uiso 1 1 calc R U . . .
H12F H 0.4670 0.1250 0.8583 0.127 Uiso 1 1 calc R U . . .
C130 C 1.0058(7) 0.1760(4) 0.7498(4) 0.083(4) Uani 1 1 d . U . . .
H13T H 1.0322 0.1624 0.7305 0.125 Uiso 1 1 d R U . . .
H13U H 1.0417 0.1860 0.7770 0.125 Uiso 1 1 d R U . . .
H13V H 0.9769 0.2039 0.7359 0.125 Uiso 1 1 d R U . . .
C131 C 0.3296(6) 0.0692(4) 0.3948(4) 0.081(3) Uani 1 1 d . U . . .
H13C H 0.3285 0.0341 0.3956 0.122 Uiso 1 1 calc R U . . .
H13D H 0.3629 0.0796 0.3781 0.122 Uiso 1 1 calc R U . . .
H13E H 0.2795 0.0813 0.3810 0.122 Uiso 1 1 calc R U . . .
C132 C 0.6562(7) 0.1558(4) 0.8801(3) 0.082(4) Uani 1 1 d . U . . .
H13F H 0.6579 0.1838 0.8992 0.099 Uiso 1 1 calc R U . . .
H13G H 0.6125 0.1367 0.8813 0.099 Uiso 1 1 calc R U . . .
C133 C 1.0430(6) -0.0257(5) 0.7092(4) 0.089(4) Uani 1 1 d . U . . .
H13H H 1.0563 -0.0303 0.6823 0.133 Uiso 1 1 calc R U . . .
H13I H 1.0593 -0.0535 0.7282 0.133 Uiso 1 1 calc R U . . .
H13J H 1.0673 0.0033 0.7239 0.133 Uiso 1 1 calc R U . . .
C134 C 0.3561(7) 0.0878(6) 0.4386(4) 0.097(4) Uani 1 1 d . U . . .
H13M H 0.3617 0.1230 0.4392 0.116 Uiso 0.505(7) 1 calc R U P B 2
H13N H 0.4034 0.0727 0.4553 0.116 Uiso 0.505(7) 1 calc R U P B 2
H13K H 0.3917 0.1128 0.4358 0.116 Uiso 0.495(7) 1 calc R U P B 1
H13L H 0.3875 0.0612 0.4542 0.116 Uiso 0.495(7) 1 calc R U P B 1
C135 C 0.2416(9) 0.1809(7) 0.5754(5) 0.127(4) Uani 1 1 d . U . . .
H13O H 0.2618 0.1497 0.5882 0.153 Uiso 1 1 calc R U . . .
H13P H 0.2743 0.1931 0.5586 0.153 Uiso 1 1 calc R U . . .
C136 C 0.7591(10) 0.2539(6) 0.9743(4) 0.128(6) Uani 1 1 d . U . . .
H13Q H 0.7222 0.2283 0.9708 0.191 Uiso 1 1 calc R U . . .
H13R H 0.7432 0.2819 0.9876 0.191 Uiso 1 1 calc R U . . .
H13S H 0.8071 0.2426 0.9928 0.191 Uiso 1 1 calc R U . . .
C137 C 0.3142(8) -0.0503(5) 0.7368(4) 0.101(4) Uani 1 1 d . U . . .
H13W H 0.3319 -0.0710 0.7168 0.121 Uiso 1 1 calc R U . . .
H13X H 0.3292 -0.0170 0.7331 0.121 Uiso 1 1 calc R U . . .
C138 C 0.5106(11) -0.2262(6) 1.0694(5) 0.147(6) Uani 1 1 d . U . . .
H13Y H 0.4598 -0.2340 1.0692 0.220 Uiso 1 1 calc R U . . .
HA H 0.5252 -0.1954 1.0840 0.220 Uiso 1 1 calc R U . . .
HB H 0.5444 -0.2513 1.0849 0.220 Uiso 1 1 calc R U . . .
C139 C 0.5148(9) -0.2229(6) 1.0229(5) 0.115(4) Uani 1 1 d . U . . .
H13Z H 0.4822 -0.2475 1.0048 0.138 Uiso 1 1 calc R U . . .
HC H 0.4972 -0.1910 1.0107 0.138 Uiso 1 1 calc R U . . .
C140 C 0.2869(10) 0.0706(7) 0.4551(7) 0.058(4) Uani 0.505(7) 1 d . U P B 2
H14A H 0.2424 0.0896 0.4404 0.069 Uiso 0.505(7) 1 calc R U P B 2
H14B H 0.2760 0.0365 0.4476 0.069 Uiso 0.505(7) 1 calc R U P B 2
C141 C 0.3243(12) 0.1086(8) 0.4733(7) 0.070(4) Uani 0.495(7) 1 d . U P B 1
H14C H 0.3621 0.1299 0.4922 0.084 Uiso 0.495(7) 1 calc R U P B 1
H14D H 0.2809 0.1287 0.4588 0.084 Uiso 0.495(7) 1 calc R U P B 1
C142 C 0.0349(11) 0.1466(8) 0.5314(7) 0.171(6) Uani 1 1 d . U . . .
H14E H 0.0428 0.1172 0.5167 0.257 Uiso 1 1 d R U . . .
H14F H 0.0195 0.1724 0.5102 0.257 Uiso 1 1 d R U . . .
H14G H -0.0039 0.1410 0.5456 0.257 Uiso 1 1 d R U . . .
C143 C 0.1039(11) 0.1599(7) 0.5639(6) 0.151(5) Uani 1 1 d . U . . .
H14H H 0.1209 0.1327 0.5840 0.181 Uiso 1 1 calc R U . . .
H14I H 0.0942 0.1874 0.5809 0.181 Uiso 1 1 calc R U . . .
C144 C 0.2305(9) -0.0532(6) 0.7254(6) 0.136(5) Uani 1 1 d . U . . .
H14Y H 0.2093 -0.0520 0.6938 0.204 Uiso 1 1 calc R U . . .
HD H 0.2118 -0.0262 0.7385 0.204 Uiso 1 1 calc R U . . .
HE H 0.2162 -0.0833 0.7363 0.204 Uiso 1 1 calc R U . . .
C145 C 0.3224(9) 0.1288(7) 0.8467(6) 0.140(4) Uani 1 1 d D U . . .
H14J H 0.2720 0.1349 0.8281 0.210 Uiso 1 1 d R U . . .
H14K H 0.3440 0.1587 0.8608 0.210 Uiso 1 1 d R U . . .
H14L H 0.3207 0.1051 0.8688 0.210 Uiso 1 1 d R U . . .
C146 C 0.7728(9) 0.0610(6) 0.4999(6) 0.124(3) Uani 1 1 d D U . . .
H14M H 0.7809 0.0914 0.4861 0.149 Uiso 0.495(7) 1 calc R U P B 1
H14N H 0.7522 0.0377 0.4763 0.149 Uiso 0.495(7) 1 calc R U P B 1
H14O H 0.7498 0.0578 0.4683 0.149 Uiso 0.505(7) 1 calc R U P B 2
H14P H 0.8004 0.0312 0.5108 0.149 Uiso 0.505(7) 1 calc R U P B 2
C147 C 0.8474(14) 0.0427(12) 0.5261(9) 0.124(3) Uani 0.495(7) 1 d D U P B 1
H14Q H 0.8407 0.0211 0.5490 0.149 Uiso 0.495(7) 1 calc R U P B 1
H14R H 0.8783 0.0701 0.5404 0.149 Uiso 0.495(7) 1 calc R U P B 1
C148 C 0.8870(14) 0.0161(11) 0.4988(10) 0.124(3) Uani 0.495(7) 1 d D U P B 1
H14S H 0.8543 -0.0087 0.4820 0.186 Uiso 0.495(7) 1 calc R U P B 1
H14T H 0.9319 0.0012 0.5176 0.186 Uiso 0.495(7) 1 calc R U P B 1
H14U H 0.9006 0.0386 0.4791 0.186 Uiso 0.495(7) 1 calc R U P B 1
C149 C 0.8737(17) 0.1049(12) 0.4814(10) 0.132(7) Uani 0.505(7) 1 d D U P B 2
H14V H 0.8448 0.1118 0.4515 0.198 Uiso 0.505(7) 1 calc R U P B 2
H14W H 0.8992 0.0741 0.4825 0.198 Uiso 0.505(7) 1 calc R U P B 2
H14X H 0.9105 0.1304 0.4918 0.198 Uiso 0.505(7) 1 calc R U P B 2
C150 C 0.8231(16) 0.1027(10) 0.5094(10) 0.122(6) Uani 0.505(7) 1 d D U P B 2
H15A H 0.8532 0.1012 0.5401 0.147 Uiso 0.505(7) 1 calc R U P B 2
H15B H 0.7931 0.1323 0.5054 0.147 Uiso 0.505(7) 1 calc R U P B 2
C151 C 0.376(2) -0.1529(10) 0.8878(10) 0.112(6) Uani 0.495(7) 1 d D U P B 2
H15G H 0.4196 -0.1348 0.8854 0.134 Uiso 0.495(7) 1 calc R U P B 2
H15H H 0.3337 -0.1428 0.8630 0.134 Uiso 0.495(7) 1 calc R U P B 2
C152 C 0.3903(13) -0.2052(10) 0.8803(10) 0.098(5) Uani 0.495(7) 1 d D U P B 2
H15I H 0.3584 -0.2263 0.8919 0.118 Uiso 0.495(7) 1 calc R U P B 2
H15J H 0.3809 -0.2119 0.8491 0.118 Uiso 0.495(7) 1 calc R U P B 2
C153 C 0.2899(19) -0.1579(15) 0.9303(10) 0.140(4) Uani 0.495(7) 1 d D U P B 2
H15K H 0.2505 -0.1551 0.9028 0.210 Uiso 0.495(7) 1 calc R U P B 2
H15L H 0.2748 -0.1412 0.9531 0.210 Uiso 0.495(7) 1 calc R U P B 2
H15M H 0.2987 -0.1918 0.9379 0.210 Uiso 0.495(7) 1 calc R U P B 2
C154 C 0.3598(16) -0.1357(12) 0.9256(10) 0.127(7) Uani 0.495(7) 1 d D U P B 2
H15N H 0.3543 -0.1004 0.9239 0.152 Uiso 0.495(7) 1 calc R U P B 2
H15O H 0.4017 -0.1435 0.9514 0.152 Uiso 0.495(7) 1 calc R U P B 2
C155 C 0.2971(17) -0.1414(12) 0.8855(10) 0.128(8) Uani 0.505(7) 1 d D U P B 1
H15P H 0.3233 -0.1153 0.9047 0.154 Uiso 0.505(7) 1 calc R U P B 1
H15Q H 0.2662 -0.1255 0.8590 0.154 Uiso 0.505(7) 1 calc R U P B 1
C156 C 0.3997(14) -0.1980(12) 0.9061(11) 0.115(7) Uani 0.505(7) 1 d D U P B 1
H15R H 0.4113 -0.1807 0.9340 0.139 Uiso 0.505(7) 1 calc R U P B 1
H15S H 0.3697 -0.2264 0.9084 0.139 Uiso 0.505(7) 1 calc R U P B 1
C157 C 0.3556(14) -0.1667(12) 0.8719(10) 0.118(7) Uani 0.505(7) 1 d D U P B 1
H15T H 0.3323 -0.1861 0.8458 0.141 Uiso 0.505(7) 1 calc R U P B 1
H15U H 0.3886 -0.1429 0.8641 0.141 Uiso 0.505(7) 1 calc R U P B 1
C158 C 0.4850(8) 0.3627(5) 0.8437(4) 0.097(3) Uani 1 1 d . U . . .
H15C H 0.4431 0.3676 0.8172 0.116 Uiso 1 1 calc R U . . .
H15D H 0.5267 0.3836 0.8421 0.116 Uiso 1 1 calc R U . . .
C159 C 0.4613(8) 0.3744(6) 0.8841(5) 0.112(4) Uani 1 1 d . U . . .
H15E H 0.4373 0.4063 0.8813 0.134 Uiso 1 1 calc R U . . .
H15F H 0.4260 0.3501 0.8886 0.134 Uiso 1 1 calc R U . . .
C160 C 0.5269(9) 0.3740(6) 0.9183(5) 0.117(4) Uani 1 1 d . U . . .
H16A H 0.5167 0.3733 0.9467 0.140 Uiso 1 1 d R U . . .
H16B H 0.5515 0.3438 0.9141 0.140 Uiso 1 1 d R U . . .
C161 C 0.5806(10) 0.4154(7) 0.9188(6) 0.151(5) Uani 1 1 d . U . . .
H16C H 0.5978 0.4137 0.8930 0.226 Uiso 1 1 calc R U . . .
H16D H 0.6232 0.4130 0.9448 0.226 Uiso 1 1 calc R U . . .
H16E H 0.5551 0.4460 0.9192 0.226 Uiso 1 1 calc R U . . .
C162 C 0.2466(12) -0.1597(8) 0.9058(9) 0.082(7) Uani 0.505(7) 1 d . U P B 1
H16W H 0.2065 -0.1763 0.8844 0.123 Uiso 0.505(7) 1 calc R U P B 1
H16X H 0.2259 -0.1334 0.9187 0.123 Uiso 0.505(7) 1 calc R U P B 1
H16Y H 0.2721 -0.1823 0.9285 0.123 Uiso 0.505(7) 1 calc R U P B 1
C163 C 0.2791(13) 0.0136(10) 0.5916(9) 0.079(4) Uani 0.481(12) 1 d D U P C 2
H16F H 0.2865 -0.0015 0.5654 0.095 Uiso 0.481(12) 1 calc R U P C 2
H16G H 0.3157 -0.0007 0.6170 0.095 Uiso 0.481(12) 1 calc R U P C 2
C164 C 0.2038(11) 0.0017(10) 0.5937(8) 0.083(4) Uani 0.481(12) 1 d D U P C 2
H16H H 0.2009 0.0098 0.6230 0.099 Uiso 0.481(12) 1 calc R U P C 2
H16I H 0.1970 -0.0334 0.5901 0.099 Uiso 0.481(12) 1 calc R U P C 2
C165 C 0.1412(11) 0.0255(10) 0.5617(8) 0.087(4) Uani 0.481(12) 1 d D U P C 2
H16J H 0.1410 0.0150 0.5323 0.104 Uiso 0.481(12) 1 calc R U P C 2
H16K H 0.1499 0.0605 0.5634 0.104 Uiso 0.481(12) 1 calc R U P C 2
C166 C 0.0639(11) 0.0155(10) 0.5674(9) 0.092(4) Uani 0.481(12) 1 d D U P C 2
H16L H 0.0338 -0.0023 0.5423 0.138 Uiso 0.481(12) 1 calc R U P C 2
H16M H 0.0395 0.0459 0.5698 0.138 Uiso 0.481(12) 1 calc R U P C 2
H16N H 0.0695 -0.0035 0.5937 0.138 Uiso 0.481(12) 1 calc R U P C 2
C167 C 0.2833(14) 0.0196(12) 0.6112(10) 0.106(4) Uani 0.519(12) 1 d D U P C 1
H16O H 0.2943 -0.0082 0.5950 0.128 Uiso 0.519(12) 1 calc R U P C 1
H16P H 0.3145 0.0179 0.6416 0.128 Uiso 0.519(12) 1 calc R U P C 1
C168 C 0.2032(13) 0.0218(11) 0.6083(10) 0.113(4) Uani 0.519(12) 1 d D U P C 1
H16Q H 0.1902 -0.0112 0.6147 0.135 Uiso 0.519(12) 1 calc R U P C 1
H16R H 0.1776 0.0271 0.5772 0.135 Uiso 0.519(12) 1 calc R U P C 1
C169 C 0.2013(13) 0.1584(7) 0.7200(7) 0.106(3) Uani 0.660(11) 1 d D U P D 1
H16S H 0.1841 0.1780 0.7407 0.127 Uiso 0.660(11) 1 calc R U P D 1
H16T H 0.2557 0.1549 0.7318 0.127 Uiso 0.660(11) 1 calc R U P D 1
C170 C 0.1850(12) 0.1852(7) 0.6779(7) 0.104(3) Uani 0.660(11) 1 d D U P D 1
H17A H 0.2001 0.1661 0.6560 0.124 Uiso 0.660(11) 1 calc R U P D 1
H17B H 0.1313 0.1924 0.6666 0.124 Uiso 0.660(11) 1 calc R U P D 1
C171 C 0.1663(13) 0.1092(7) 0.7175(6) 0.114(3) Uani 0.660(11) 1 d D U P D 1
H17C H 0.1866 0.0878 0.6991 0.137 Uiso 0.660(11) 1 calc R U P D 1
H17D H 0.1120 0.1116 0.7044 0.137 Uiso 0.660(11) 1 calc R U P D 1
C172 C 0.1834(13) 0.0886(8) 0.7631(6) 0.114(3) Uani 0.660(11) 1 d D U P D 1
H17E H 0.1463 0.0643 0.7639 0.171 Uiso 0.660(11) 1 calc R U P D 1
H17F H 0.1821 0.1144 0.7835 0.171 Uiso 0.660(11) 1 calc R U P D 1
H17G H 0.2328 0.0740 0.7712 0.171 Uiso 0.660(11) 1 calc R U P D 1
O3C O 0.4962(4) 0.1318(2) 0.7873(2) 0.0601(18) Uani 1 1 d . U . . .
C173 C 0.204(2) 0.2050(13) 0.7798(11) 0.108(7) Uani 0.340(11) 1 d D U P D 2
H17H H 0.2323 0.2353 0.7822 0.129 Uiso 0.340(11) 1 calc R U P D 2
H17I H 0.1507 0.2130 0.7675 0.129 Uiso 0.340(11) 1 calc R U P D 2
C174 C 0.227(2) 0.1721(14) 0.7481(10) 0.102(5) Uani 0.340(11) 1 d D U P D 2
H17J H 0.2816 0.1700 0.7567 0.122 Uiso 0.340(11) 1 calc R U P D 2
H17K H 0.2074 0.1395 0.7504 0.122 Uiso 0.340(11) 1 calc R U P D 2
C175 C 0.215(3) 0.1852(17) 0.8247(11) 0.129(10) Uani 0.340(11) 1 d D U P D 2
H17L H 0.2115 0.1506 0.8287 0.193 Uiso 0.340(11) 1 d R U P D 2
H17M H 0.2654 0.1961 0.8401 0.193 Uiso 0.340(11) 1 d R U P D 2
H17N H 0.1792 0.2019 0.8361 0.193 Uiso 0.340(11) 1 d R U P D 2
C176 C 0.201(2) 0.1876(11) 0.7024(11) 0.096(5) Uani 0.340(11) 1 d D U P D 2
H17O H 0.2098 0.1608 0.6846 0.115 Uiso 0.340(11) 1 calc R U P D 2
H17P H 0.1460 0.1914 0.6951 0.115 Uiso 0.340(11) 1 calc R U P D 2
C177 C 0.3776(7) -0.1965(5) 0.6465(4) 0.089(2) Uani 1 1 d D U . . .
H17Q H 0.3529 -0.2209 0.6248 0.107 Uiso 0.505(7) 1 calc R U P B 1
H17R H 0.4083 -0.1755 0.6338 0.107 Uiso 0.505(7) 1 calc R U P B 1
H17S H 0.4048 -0.1972 0.6244 0.107 Uiso 0.495(7) 1 calc R U P B 2
H17T H 0.3685 -0.1626 0.6523 0.107 Uiso 0.495(7) 1 calc R U P B 2
C178 C 0.3227(12) -0.1683(9) 0.6607(7) 0.094(2) Uani 0.505(7) 1 d D U P B 1
H17U H 0.3478 -0.1408 0.6782 0.113 Uiso 0.505(7) 1 calc R U P B 1
H17V H 0.3010 -0.1885 0.6791 0.113 Uiso 0.505(7) 1 calc R U P B 1
C179 C 0.2603(13) -0.1498(10) 0.6217(7) 0.097(3) Uani 0.505(7) 1 d D U P B 1
H17W H 0.2822 -0.1307 0.6026 0.117 Uiso 0.505(7) 1 calc R U P B 1
H17X H 0.2339 -0.1773 0.6048 0.117 Uiso 0.505(7) 1 calc R U P B 1
C180 C 0.2061(13) -0.1193(10) 0.6364(9) 0.104(4) Uani 0.505(7) 1 d D U P B 1
H18F H 0.1684 -0.1066 0.6111 0.157 Uiso 0.505(7) 1 calc R U P B 1
H18G H 0.2325 -0.0926 0.6540 0.157 Uiso 0.505(7) 1 calc R U P B 1
H18H H 0.1819 -0.1387 0.6537 0.157 Uiso 0.505(7) 1 calc R U P B 1
C181 C 0.2651(16) -0.2217(10) 0.6615(9) 0.110(6) Uani 0.495(7) 1 d D U P B 2
H18I H 0.2970 -0.2355 0.6888 0.132 Uiso 0.495(7) 1 calc R U P B 2
H18J H 0.2192 -0.2412 0.6519 0.132 Uiso 0.495(7) 1 calc R U P B 2
C182 C 0.3032(11) -0.2226(10) 0.6290(8) 0.101(5) Uani 0.495(7) 1 d D U P B 2
H18K H 0.2728 -0.2066 0.6024 0.122 Uiso 0.495(7) 1 calc R U P B 2
H18L H 0.3119 -0.2562 0.6218 0.122 Uiso 0.495(7) 1 calc R U P B 2
C183 C 0.246(2) -0.1720(10) 0.6686(11) 0.135(8) Uani 0.495(7) 1 d D U P B 2
H18M H 0.2108 -0.1580 0.6431 0.203 Uiso 0.495(7) 1 d R U P B 2
H18N H 0.2927 -0.1536 0.6757 0.203 Uiso 0.495(7) 1 d R U P B 2
H18O H 0.2256 -0.1711 0.6932 0.203 Uiso 0.495(7) 1 d R U P B 2
C184 C 0.1631(13) 0.0534(11) 0.6316(9) 0.119(4) Uani 0.519(12) 1 d D U P C 1
H18A H 0.1771 0.0874 0.6302 0.143 Uiso 0.519(12) 1 calc R U P C 1
H18B H 0.1736 0.0438 0.6624 0.143 Uiso 0.519(12) 1 calc R U P C 1
C185 C 0.0779(12) 0.0446(11) 0.6057(8) 0.123(5) Uani 0.519(12) 1 d D U P C 1
H18C H 0.0657 0.0622 0.5782 0.184 Uiso 0.519(12) 1 calc R U P C 1
H18D H 0.0463 0.0560 0.6231 0.184 Uiso 0.519(12) 1 calc R U P C 1
H18E H 0.0694 0.0103 0.5998 0.184 Uiso 0.519(12) 1 calc R U P C 1
C3D C 0.5721(5) 0.2494(3) 0.6959(3) 0.0430(17) Uani 1 1 d . U . . .

loop_
_atom_site_aniso_label
_atom_site_aniso_U_11
_atom_site_aniso_U_22
_atom_site_aniso_U_33
_atom_site_aniso_U_23
_atom_site_aniso_U_13
_atom_site_aniso_U_12
Te1B 0.0365(3) 0.0167(2) 0.0250(2) 0.00146(18) 0.0047(2) 0.00066(19)
Te1A 0.0395(3) 0.0174(2) 0.0292(3) -0.00106(19) 0.0047(2) 0.00127(19)
Te1C 0.0515(3) 0.0181(2) 0.0302(3) 0.00050(19) 0.0088(2) -0.0014(2)
Te1D 0.0570(3) 0.0171(2) 0.0370(3) 0.0001(2) 0.0108(3) -0.0031(2)
Se1B 0.0432(4) 0.0334(4) 0.0245(4) -0.0009(3) 0.0070(3) -0.0078(3)
Se2B 0.0382(4) 0.0358(4) 0.0401(5) -0.0022(3) 0.0151(4) -0.0043(3)
Se2A 0.0879(7) 0.0293(4) 0.0447(5) 0.0007(4) 0.0330(5) -0.0035(4)
Se1C 0.0389(5) 0.0403(5) 0.0357(5) 0.0025(4) -0.0007(4) -0.0038(4)
Se2C 0.0471(5) 0.0320(4) 0.0912(7) 0.0153(5) 0.0394(5) 0.0073(4)
Se2D 0.0514(6) 0.0377(5) 0.0768(7) 0.0141(5) 0.0033(5) -0.0028(4)
Se1A 0.0461(6) 0.0432(6) 0.1394(11) 0.0029(6) 0.0359(6) -0.0085(4)
Se1D 0.1071(10) 0.0437(6) 0.1380(12) 0.0139(6) 0.0861(9) 0.0199(6)
O2CD 0.073(4) 0.020(2) 0.035(3) 0.000(2) 0.016(3) 0.002(2)
O1CD 0.047(3) 0.019(2) 0.029(3) 0.002(2) 0.003(2) -0.004(2)
O2AB 0.036(3) 0.022(2) 0.030(3) 0.005(2) 0.005(2) -0.001(2)
O7C 0.040(3) 0.022(2) 0.033(3) 0.000(2) 0.009(2) -0.002(2)
O3B 0.033(3) 0.032(3) 0.045(3) -0.004(2) 0.007(2) 0.001(2)
O7D 0.079(4) 0.022(3) 0.047(3) -0.002(2) 0.025(3) 0.001(3)
O7B 0.035(3) 0.019(2) 0.028(3) 0.0041(19) 0.007(2) -0.002(2)
O4B 0.034(3) 0.027(3) 0.031(3) 0.002(2) 0.000(2) -0.001(2)
O1AB 0.040(3) 0.019(2) 0.033(3) 0.000(2) -0.001(2) 0.001(2)
O7A 0.045(3) 0.019(2) 0.042(3) 0.000(2) 0.001(2) 0.000(2)
O4A 0.032(3) 0.022(2) 0.036(3) 0.002(2) 0.004(2) -0.001(2)
O6B 0.038(3) 0.038(3) 0.028(3) -0.007(2) 0.005(2) -0.007(2)
C2B 0.035(3) 0.019(3) 0.022(3) 0.000(3) 0.003(3) 0.001(3)
O1C 0.035(3) 0.063(4) 0.073(4) 0.018(3) -0.006(3) -0.010(3)
O5D 0.120(5) 0.024(3) 0.068(4) -0.003(3) 0.042(4) 0.008(3)
O4C 0.085(4) 0.027(3) 0.041(3) -0.002(2) 0.032(3) 0.005(3)
O1B 0.053(3) 0.032(3) 0.026(3) -0.004(2) 0.012(2) -0.008(2)
O4D 0.053(3) 0.024(3) 0.040(3) 0.001(2) 0.015(3) 0.000(2)
O5B 0.040(3) 0.021(2) 0.032(3) 0.000(2) 0.012(2) -0.006(2)
O5C 0.028(2) 0.038(3) 0.036(3) 0.006(2) 0.008(2) 0.001(2)
O3A 0.051(3) 0.054(4) 0.028(3) 0.006(3) -0.001(2) 0.000(3)
O2B 0.052(3) 0.032(3) 0.037(3) -0.003(2) 0.021(3) -0.005(2)
C10B 0.038(4) 0.018(3) 0.026(3) 0.000(3) 0.010(3) 0.001(3)
O3D 0.063(4) 0.032(3) 0.042(3) 0.007(2) 0.003(3) -0.008(3)
C1B 0.038(4) 0.022(3) 0.023(3) -0.001(3) 0.007(3) -0.003(3)
O2C 0.036(3) 0.065(4) 0.098(5) 0.011(4) 0.010(3) 0.003(3)
O2A 0.141(7) 0.041(4) 0.100(5) -0.009(4) 0.088(5) -0.013(4)
O6C 0.056(4) 0.067(4) 0.034(3) 0.005(3) 0.013(3) 0.022(3)
C11A 0.042(4) 0.014(3) 0.034(3) 0.004(3) 0.011(3) 0.001(3)
O5A 0.057(4) 0.040(3) 0.065(4) -0.007(3) -0.013(3) -0.008(3)
C10C 0.037(4) 0.020(3) 0.028(3) 0.005(3) 0.007(3) -0.006(3)
C9B 0.039(4) 0.021(3) 0.028(3) -0.003(3) 0.010(3) -0.002(3)
C11B 0.037(3) 0.015(3) 0.028(3) 0.004(3) 0.007(3) 0.001(3)
O6A 0.0766(19) 0.0764(19) 0.0788(19) -0.0005(9) 0.0219(10) -0.0035(10)
C7B 0.036(4) 0.028(4) 0.026(3) 0.000(3) 0.004(3) -0.001(3)
C11C 0.049(4) 0.017(3) 0.039(4) 0.003(3) 0.017(3) 0.004(3)
C8B 0.034(4) 0.025(4) 0.027(3) -0.005(3) 0.006(3) -0.003(3)
C3A 0.038(4) 0.019(3) 0.038(4) 0.005(3) 0.008(3) 0.000(3)
C12A 0.037(4) 0.016(3) 0.032(3) 0.003(3) 0.005(3) -0.001(3)
C13 0.037(4) 0.033(4) 0.050(5) 0.001(4) 0.010(4) 0.000(3)
C2A 0.037(4) 0.022(4) 0.057(4) 0.006(3) 0.007(3) 0.005(3)
C2C 0.033(3) 0.020(3) 0.035(4) 0.003(3) 0.010(3) -0.004(3)
C16 0.043(4) 0.035(4) 0.026(4) -0.005(3) 0.016(3) 0.000(3)
C13B 0.030(3) 0.023(4) 0.040(4) -0.003(3) 0.005(3) 0.003(3)
C17B 0.048(4) 0.025(4) 0.030(3) 0.001(3) 0.015(3) -0.001(3)
C16B 0.042(4) 0.026(4) 0.031(3) -0.004(3) 0.014(3) -0.004(3)
C14B 0.036(4) 0.025(4) 0.036(3) -0.002(3) 0.013(3) -0.003(3)
C4A 0.044(4) 0.018(3) 0.047(4) 0.006(3) 0.019(3) 0.006(3)
C4C 0.043(4) 0.022(4) 0.052(4) 0.007(3) 0.023(3) 0.000(3)
C13A 0.044(4) 0.025(4) 0.033(4) 0.001(3) 0.006(3) -0.002(3)
C17C 0.034(4) 0.036(4) 0.066(5) 0.019(4) -0.002(3) -0.001(3)
C25 0.041(4) 0.038(4) 0.036(4) 0.003(3) 0.009(4) -0.003(3)
O1D 0.067(3) 0.089(3) 0.120(4) 0.004(2) 0.034(3) 0.019(2)
O6D 0.076(2) 0.074(2) 0.075(2) 0.0003(10) 0.0239(11) 0.0011(10)
C9A 0.052(4) 0.022(4) 0.071(5) 0.003(4) -0.002(4) 0.001(3)
C6C 0.034(3) 0.021(4) 0.046(4) 0.009(3) 0.007(3) -0.002(3)
C2D 0.063(5) 0.021(4) 0.064(5) 0.004(3) 0.030(4) 0.009(3)
C1C 0.036(3) 0.021(3) 0.037(4) 0.007(3) 0.010(3) -0.002(3)
C30 0.049(5) 0.041(4) 0.030(4) -0.003(3) 0.014(4) -0.007(4)
C31 0.039(4) 0.039(4) 0.037(4) -0.006(3) 0.012(4) -0.008(3)
C3C 0.044(4) 0.019(3) 0.038(4) 0.006(3) 0.015(3) 0.003(3)
C4B 0.037(4) 0.023(3) 0.032(3) -0.002(3) 0.011(3) 0.001(3)
C10A 0.044(4) 0.013(3) 0.051(4) -0.001(3) -0.003(3) 0.002(3)
O2D 0.048(4) 0.053(4) 0.166(7) 0.012(4) 0.015(4) 0.005(3)
C5B 0.041(4) 0.021(3) 0.030(3) -0.003(3) 0.012(3) -0.005(3)
C36 0.042(4) 0.026(4) 0.041(5) 0.005(3) 0.001(4) -0.010(3)
C12C 0.074(5) 0.017(4) 0.047(4) 0.003(3) 0.033(4) 0.000(4)
C16C 0.031(4) 0.048(5) 0.077(5) 0.019(4) 0.005(4) 0.013(3)
C14A 0.057(4) 0.021(4) 0.034(4) 0.003(3) 0.013(3) 0.006(3)
C4D 0.052(4) 0.020(4) 0.061(4) 0.007(4) 0.015(3) 0.004(3)
C41 0.072(6) 0.046(5) 0.046(5) -0.005(4) 0.017(5) 0.006(5)
C42 0.090(6) 0.032(5) 0.071(6) 0.001(4) 0.052(6) -0.006(4)
C13C 0.072(4) 0.016(4) 0.064(5) 0.002(4) 0.041(4) 0.002(4)
O1A 0.093(5) 0.092(6) 0.159(8) 0.017(5) 0.091(5) -0.012(4)
C13D 0.061(4) 0.017(4) 0.044(4) 0.005(3) 0.010(4) -0.004(3)
C7A 0.037(4) 0.028(4) 0.100(5) 0.006(5) 0.012(4) 0.003(3)
C12B 0.035(4) 0.019(3) 0.035(4) 0.000(3) 0.002(3) 0.004(3)
C3B 0.034(3) 0.022(3) 0.025(3) -0.001(3) 0.005(3) -0.001(3)
C18C 0.038(4) 0.029(4) 0.048(4) 0.012(3) 0.002(3) -0.003(3)
C15C 0.036(4) 0.028(4) 0.078(5) 0.018(4) 0.017(4) 0.003(3)
C50 0.043(5) 0.034(4) 0.041(4) 0.006(3) 0.002(4) 0.000(3)
C51 0.033(4) 0.047(5) 0.060(6) -0.007(4) 0.003(4) -0.001(4)
C1A 0.039(4) 0.022(4) 0.075(5) 0.007(4) 0.016(4) 0.004(3)
C8A 0.052(5) 0.028(4) 0.094(5) 0.003(5) 0.004(4) -0.006(4)
C6D 0.063(4) 0.024(4) 0.094(5) 0.012(4) 0.039(4) 0.014(4)
C18D 0.066(4) 0.036(5) 0.121(6) 0.032(5) 0.054(4) 0.021(4)
C56 0.059(6) 0.039(5) 0.061(6) -0.001(4) 0.008(5) -0.016(4)
C15B 0.037(4) 0.026(4) 0.038(3) -0.002(3) 0.016(3) 0.001(3)
C5D 0.056(4) 0.026(4) 0.088(5) 0.012(4) 0.030(4) 0.008(4)
C16D 0.051(5) 0.029(5) 0.130(6) 0.028(5) 0.031(4) 0.010(4)
C9C 0.032(3) 0.022(4) 0.036(4) 0.006(3) 0.007(3) 0.001(3)
C5C 0.038(4) 0.021(4) 0.056(4) 0.011(3) 0.018(3) -0.002(3)
C6B 0.039(4) 0.022(3) 0.027(3) 0.000(3) 0.010(3) -0.001(3)
C63 0.052(5) 0.041(4) 0.042(5) 0.011(4) 0.017(4) -0.002(4)
C1D 0.074(5) 0.025(4) 0.080(5) 0.015(4) 0.042(4) 0.014(4)
C6A 0.046(4) 0.029(4) 0.089(5) 0.004(4) 0.032(4) -0.001(4)
C9D 0.108(6) 0.014(4) 0.069(5) 0.002(4) 0.044(4) 0.009(4)
C14D 0.049(4) 0.027(4) 0.056(5) 0.014(4) 0.006(4) 0.006(4)
C68 0.077(6) 0.037(4) 0.048(5) 0.000(4) 0.029(5) -0.002(4)
C8C 0.037(3) 0.027(4) 0.032(4) 0.004(3) 0.012(3) 0.003(3)
C16A 0.103(6) 0.035(5) 0.094(5) -0.002(5) 0.073(5) -0.008(5)
C71 0.093(7) 0.046(5) 0.053(5) -0.012(4) 0.027(5) 0.003(5)
C10D 0.076(5) 0.021(4) 0.057(5) 0.008(3) 0.034(4) 0.006(4)
C73 0.056(5) 0.041(5) 0.067(6) 0.017(4) 0.027(4) -0.007(4)
C74 0.114(8) 0.030(5) 0.048(5) -0.010(4) 0.040(5) 0.006(5)
C75 0.038(4) 0.031(4) 0.035(4) -0.001(3) -0.001(3) -0.001(3)
C18A 0.065(5) 0.044(5) 0.115(5) 0.002(5) 0.053(5) -0.007(5)
C5A 0.058(4) 0.023(4) 0.064(4) 0.004(4) 0.037(3) 0.008(3)
C78 0.064(6) 0.030(4) 0.046(4) -0.002(4) -0.006(4) -0.002(4)
C7D 0.100(6) 0.031(5) 0.089(6) 0.009(4) 0.062(5) 0.013(4)
C14C 0.055(4) 0.022(4) 0.069(4) 0.010(4) 0.036(4) 0.010(3)
C17A 0.086(6) 0.036(5) 0.124(5) 0.003(6) 0.069(5) -0.008(5)
C82 0.092(7) 0.035(5) 0.044(5) -0.002(4) 0.012(5) -0.015(5)
C12D 0.055(4) 0.019(4) 0.041(4) 0.000(3) 0.013(3) -0.008(3)
C15A 0.081(5) 0.025(4) 0.073(5) 0.000(4) 0.049(4) 0.003(4)
C7C 0.036(3) 0.024(4) 0.033(4) 0.005(3) 0.004(3) -0.003(3)
C86 0.036(4) 0.028(4) 0.036(4) 0.001(3) -0.003(3) -0.003(3)
C11D 0.054(4) 0.018(3) 0.043(4) 0.004(3) 0.015(3) 0.002(3)
C18B 0.043(4) 0.024(4) 0.030(3) -0.002(3) 0.011(3) -0.001(3)
C89 0.128(9) 0.047(6) 0.047(5) -0.006(4) 0.042(5) -0.006(6)
C90 0.068(5) 0.055(6) 0.040(5) -0.009(4) -0.008(4) 0.001(4)
C17D 0.069(5) 0.038(5) 0.145(6) 0.022(6) 0.047(5) 0.025(4)
C15D 0.059(4) 0.029(4) 0.098(6) 0.012(5) 0.023(4) 0.005(4)
C93 0.089(7) 0.034(4) 0.039(4) -0.009(4) 0.030(5) -0.015(4)
C8D 0.112(6) 0.042(5) 0.075(6) 0.017(4) 0.066(5) 0.013(5)
C95 0.109(7) 0.058(5) 0.082(6) 0.001(4) 0.052(5) -0.011(5)
C96 0.084(4) 0.054(4) 0.068(4) 0.012(3) 0.035(4) -0.005(4)
C97 0.048(5) 0.079(7) 0.110(9) 0.039(7) 0.032(5) 0.002(5)
C98 0.056(5) 0.045(5) 0.073(6) -0.002(5) 0.014(5) -0.021(4)
C99 0.068(6) 0.057(6) 0.038(4) -0.011(4) -0.004(5) -0.002(5)
C100 0.102(7) 0.068(7) 0.099(9) 0.015(6) 0.064(7) 0.026(6)
C101 0.102(7) 0.035(5) 0.071(6) -0.012(4) 0.047(5) -0.006(5)
C102 0.083(8) 0.048(6) 0.073(6) 0.005(5) -0.001(6) -0.006(5)
C103 0.072(5) 0.055(6) 0.030(4) -0.005(4) -0.001(4) 0.007(5)
C104 0.063(6) 0.052(5) 0.040(4) -0.017(4) 0.020(4) -0.009(4)
C105 0.175(12) 0.058(7) 0.051(6) 0.004(5) 0.033(7) 0.045(7)
C106 0.136(9) 0.065(7) 0.047(5) 0.003(5) 0.015(6) -0.034(7)
C107 0.072(3) 0.073(3) 0.073(3) -0.0004(10) 0.0214(12) -0.0007(10)
C108 0.062(5) 0.042(5) 0.042(5) 0.005(4) 0.017(4) 0.006(4)
C109 0.094(8) 0.032(5) 0.074(6) 0.002(5) 0.022(6) -0.010(5)
C110 0.035(5) 0.123(9) 0.076(6) 0.043(6) -0.001(4) 0.011(5)
C111 0.071(7) 0.066(7) 0.132(11) -0.044(7) 0.038(7) -0.020(5)
C112 0.109(8) 0.049(7) 0.093(9) 0.009(6) 0.008(7) -0.022(6)
C113 0.125(10) 0.062(7) 0.067(7) 0.008(6) 0.029(7) -0.010(6)
C114 0.095(8) 0.072(7) 0.059(6) -0.020(5) 0.015(6) 0.008(6)
C115 0.068(6) 0.065(7) 0.102(9) -0.009(7) -0.004(7) -0.001(6)
C116 0.067(5) 0.034(4) 0.029(4) -0.001(3) 0.015(4) -0.005(4)
C117 0.069(6) 0.072(8) 0.149(12) 0.033(8) 0.060(8) 0.010(6)
C118 0.156(9) 0.075(7) 0.057(6) 0.022(6) 0.059(7) 0.036(7)
C119 0.135(5) 0.154(6) 0.147(5) 0.010(4) 0.067(4) 0.006(4)
C120 0.077(7) 0.034(4) 0.068(6) -0.004(4) 0.008(5) -0.004(4)
C121 0.108(7) 0.079(6) 0.082(6) -0.002(5) 0.047(6) -0.011(6)
C122 0.051(5) 0.048(5) 0.114(9) -0.006(6) 0.018(6) -0.024(4)
C123 0.056(5) 0.064(6) 0.071(7) -0.008(5) 0.007(5) 0.013(5)
C124 0.175(14) 0.102(11) 0.053(6) -0.004(6) 0.036(7) -0.024(10)
C125 0.124(4) 0.124(4) 0.124(4) 0.0002(10) 0.0357(15) -0.0001(10)
C126 0.082(7) 0.048(5) 0.083(7) 0.015(5) 0.021(6) 0.000(5)
C127 0.070(5) 0.046(5) 0.065(6) -0.004(5) 0.001(5) 0.005(4)
C128 0.064(7) 0.053(6) 0.147(11) -0.026(7) 0.040(7) -0.012(5)
C129 0.121(5) 0.108(6) 0.106(5) 0.011(4) 0.058(4) -0.015(4)
C130 0.109(9) 0.060(7) 0.095(9) 0.011(6) 0.052(8) -0.017(6)
C131 0.077(8) 0.069(8) 0.092(7) 0.024(6) 0.014(6) 0.013(6)
C132 0.135(10) 0.062(7) 0.047(5) -0.013(5) 0.021(6) 0.041(6)
C133 0.063(6) 0.090(9) 0.100(9) -0.017(7) 0.003(6) 0.025(6)
C134 0.084(8) 0.144(11) 0.063(6) 0.048(7) 0.023(6) 0.055(7)
C135 0.127(4) 0.127(4) 0.127(4) -0.0001(10) 0.0365(15) 0.0006(10)
C136 0.162(15) 0.139(14) 0.076(8) 0.025(9) 0.025(9) 0.055(12)
C137 0.100(4) 0.101(4) 0.101(4) 0.0004(10) 0.0288(14) 0.0001(10)
C138 0.210(14) 0.131(12) 0.147(10) 0.013(10) 0.126(11) -0.023(11)
C139 0.134(7) 0.118(8) 0.119(7) 0.004(7) 0.076(7) -0.016(7)
C140 0.035(8) 0.052(10) 0.072(7) 0.003(9) -0.007(7) 0.016(8)
C141 0.055(11) 0.068(12) 0.078(10) 0.019(7) 0.006(9) 0.013(9)
C142 0.170(6) 0.172(6) 0.172(6) -0.001(2) 0.049(2) -0.002(2)
C143 0.151(5) 0.151(5) 0.151(5) -0.0001(10) 0.0441(17) -0.0004(10)
C144 0.133(5) 0.138(5) 0.136(5) 0.000(2) 0.037(2) 0.001(2)
C145 0.135(5) 0.154(6) 0.147(5) 0.010(4) 0.067(4) 0.006(4)
C146 0.124(4) 0.125(4) 0.124(4) 0.0004(9) 0.0371(14) 0.0001(9)
C147 0.124(4) 0.125(4) 0.124(4) 0.0004(9) 0.0371(14) 0.0001(9)
C148 0.124(4) 0.125(4) 0.124(4) 0.0004(9) 0.0371(14) 0.0001(9)
C149 0.132(7) 0.133(7) 0.132(7) 0.000(2) 0.040(3) -0.001(2)
C150 0.122(6) 0.122(6) 0.122(6) -0.0003(10) 0.035(2) 0.0001(10)
C151 0.108(7) 0.112(7) 0.117(7) 0.003(5) 0.035(5) 0.000(5)
C152 0.097(6) 0.104(7) 0.101(7) 0.005(5) 0.040(5) -0.008(5)
C153 0.135(5) 0.154(6) 0.147(5) 0.010(4) 0.067(4) 0.006(4)
C154 0.098(14) 0.140(17) 0.144(16) -0.007(14) 0.037(14) 0.026(13)
C155 0.107(15) 0.158(18) 0.140(17) 0.046(15) 0.066(13) 0.016(11)
C156 0.093(12) 0.140(16) 0.139(16) 0.036(13) 0.075(11) 0.003(10)
C157 0.071(12) 0.170(16) 0.130(15) 0.046(12) 0.058(10) -0.017(10)
C158 0.098(3) 0.096(3) 0.097(3) -0.0006(10) 0.0288(14) 0.0013(10)
C159 0.112(4) 0.112(4) 0.112(4) -0.0006(10) 0.0332(14) 0.0010(10)
C160 0.117(4) 0.117(4) 0.117(4) -0.0002(10) 0.0340(15) 0.0004(10)
C161 0.150(5) 0.151(6) 0.151(6) 0.001(2) 0.042(2) -0.003(2)
C162 0.066(14) 0.046(12) 0.14(2) 0.005(13) 0.049(13) 0.008(10)
C163 0.080(4) 0.079(4) 0.079(4) 0.0002(10) 0.0229(14) -0.0006(9)
C164 0.083(4) 0.083(4) 0.083(4) -0.0002(10) 0.0247(13) -0.0010(9)
C165 0.087(4) 0.087(4) 0.087(4) 0.0002(10) 0.0243(13) 0.0004(9)
C166 0.090(4) 0.093(5) 0.094(5) 0.001(2) 0.027(2) -0.0003(15)
C167 0.107(4) 0.106(4) 0.106(4) 0.0008(10) 0.0305(15) -0.0013(9)
C168 0.112(4) 0.113(4) 0.113(4) 0.0009(10) 0.0326(15) -0.0013(9)
C169 0.106(3) 0.106(3) 0.106(3) 0.0003(9) 0.0308(13) 0.0005(10)
C170 0.103(3) 0.104(3) 0.105(3) 0.0002(10) 0.0305(12) -0.0008(10)
C171 0.114(3) 0.113(3) 0.114(3) 0.0012(9) 0.0328(13) -0.0014(10)
C172 0.114(3) 0.113(3) 0.114(3) 0.0012(9) 0.0328(13) -0.0014(10)
O3C 0.096(5) 0.027(3) 0.083(4) 0.003(3) 0.067(4) 0.004(3)
C173 0.103(12) 0.107(9) 0.115(7) -0.001(5) 0.035(5) 0.005(7)
C174 0.094(9) 0.099(6) 0.113(6) 0.003(4) 0.031(5) 0.004(5)
C175 0.15(2) 0.126(14) 0.120(7) 0.007(6) 0.047(8) 0.021(13)
C176 0.082(7) 0.095(5) 0.112(6) 0.002(4) 0.032(4) 0.007(5)
C177 0.089(2) 0.089(2) 0.088(2) 0.0015(9) 0.0241(10) -0.0006(10)
C178 0.094(3) 0.094(3) 0.094(3) -0.0001(9) 0.0275(11) 0.0007(10)
C179 0.097(3) 0.097(3) 0.097(3) 0.0006(10) 0.0274(11) 0.0003(10)
C180 0.104(4) 0.105(4) 0.105(4) -0.0006(18) 0.031(2) 0.0034(19)
C181 0.101(9) 0.123(8) 0.108(8) 0.004(6) 0.032(7) -0.015(6)
C182 0.085(6) 0.116(8) 0.098(7) 0.007(6) 0.019(5) -0.013(6)
C183 0.147(15) 0.125(8) 0.152(13) 0.005(7) 0.073(12) -0.011(8)
C184 0.119(4) 0.120(4) 0.120(4) -0.0005(10) 0.0354(16) 0.0007(10)
C185 0.120(4) 0.124(5) 0.123(5) 0.000(2) 0.035(2) 0.0004(16)
C3D 0.057(4) 0.020(4) 0.054(4) 0.007(3) 0.019(3) 0.009(3)

loop_
_atom_type_symbol
_atom_type_description
_atom_type_scat_dispersion_real
_atom_type_scat_dispersion_imag
_atom_type_scat_source
C C 0.0033 0.0016 'International Tables Vol C Tables 4.2.6.8 and 6.1.1.4'
H H 0.0000 0.0000 'International Tables Vol C Tables 4.2.6.8 and 6.1.1.4'
O O 0.0106 0.0060 'International Tables Vol C Tables 4.2.6.8 and 6.1.1.4'
Se Se -0.0929 2.2259 'International Tables Vol C Tables 4.2.6.8 and 6.1.1.4'
Te Te -0.5308 1.6751 'International Tables Vol C Tables 4.2.6.8 and 6.1.1.4'

loop_
_geom_angle_atom_site_label_1
_geom_angle_atom_site_label_2
_geom_angle_atom_site_label_3
_geom_angle
_geom_angle_site_symmetry_1
_geom_angle_site_symmetry_3
_geom_angle_publ_flag
O2AB Te1B Te1A 40.65(14) . . ?
O2AB Te1B O7B 82.72(19) . . ?
O2AB Te1B O1AB 76.9(2) . . ?
O2AB Te1B C11B 106.1(2) . . ?
O7B Te1B Te1A 122.09(13) . . ?
O7B Te1B C11B 85.4(2) . . ?
O1AB Te1B Te1A 36.30(13) . . ?
O1AB Te1B O7B 155.83(18) . . ?
O1AB Te1B C11B 87.8(2) . . ?
C11B Te1B Te1A 97.76(18) . . ?
O2AB Te1A Te1B 36.41(13) . . ?
O1AB Te1A Te1B 39.76(14) . . ?
O1AB Te1A O2AB 76.16(19) . . ?
O1AB Te1A O7A 83.4(2) . . ?
O1AB Te1A C11A 101.5(2) . . ?
O7A Te1A Te1B 122.44(14) . . ?
O7A Te1A O2AB 157.35(19) . . ?
O7A Te1A C11A 87.2(2) . . ?
C11A Te1A Te1B 94.81(18) . . ?
C11A Te1A O2AB 87.4(2) . . ?
O2CD Te1C Te1D 36.51(14) . . ?
O1CD Te1C Te1D 39.76(15) . . ?
O1CD Te1C O2CD 76.3(2) . . ?
O1CD Te1C O7C 82.11(19) . . ?
O1CD Te1C C11C 104.2(2) . . ?
O7C Te1C Te1D 121.00(13) . . ?
O7C Te1C O2CD 155.7(2) . . ?
O7C Te1C C11C 86.9(2) . . ?
C11C Te1C Te1D 96.87(19) . . ?
C11C Te1C O2CD 87.7(3) . . ?
O2CD Te1D Te1C 40.63(15) . . ?
O2CD Te1D O1CD 77.1(2) . . ?
O2CD Te1D O7D 83.2(2) . . ?
O2CD Te1D C11D 104.8(3) . . ?
O1CD Te1D Te1C 36.52(13) . . ?
O1CD Te1D O7D 156.4(2) . . ?
O1CD Te1D C11D 86.5(2) . . ?
O7D Te1D Te1C 122.61(15) . . ?
C11D Te1D Te1C 96.33(19) . . ?
C11D Te1D O7D 85.9(3) . . ?
C18B Se1B C7B 87.6(3) . . ?
C15B Se2B C14B 87.3(3) . . ?
C15A Se2A C14A 88.2(4) . . ?
C18C Se1C C7C 87.3(3) . . ?
C15C Se2C C14C 87.5(4) . . ?
C15D Se2D C14D 88.9(4) . . ?
C7A Se1A C18A 87.2(4) . . ?
C18D Se1D C7D 87.0(5) . . ?
Te1D O2CD Te1C 102.9(2) . . ?
Te1C O1CD Te1D 103.7(2) . . ?
Te1B O2AB Te1A 102.9(2) . . ?
C10C O7C Te1C 124.3(4) . . ?
C13B O3B C98 117.1(6) . . ?
C10D O7D Te1D 122.5(5) . . ?
C10B O7B Te1B 123.5(4) . . ?
C12B O4B C86 117.6(5) . . ?
Te1A O1AB Te1B 103.9(2) . . ?
C10A O7A Te1A 124.6(5) . . ?
C12A O4A C36 119.1(6) . . ?
C8B O6B C25 116.5(5) . . ?
C10B C2B C1B 117.1(6) . . ?
C10B C2B C3B 124.6(6) . . ?
C1B C2B C3B 117.6(6) . . ?
C17C O1C C110 114.8(8) . . ?
C9D O5D C101 114.7(7) . . ?
C12C O4C C74 119.5(7) . . ?
C17B O1B C93 112.1(6) . . ?
C12D O4D C116 119.3(6) . . ?
C9B O5B C16 116.2(5) . . ?
C9C O5C C13 112.6(5) . . ?
C13A O3A C103 120.2(7) . . ?
C16B O2B C63 114.2(6) . . ?
O7B C10B C2B 121.0(6) . . ?
O7B C10B C9B 118.8(6) . . ?
C9B C10B C2B 119.9(6) . . ?
C13D O3D C82 116.4(6) . . ?
C2B C1B C6B 121.7(6) . . ?
C7B C1B C2B 123.2(6) . . ?
C7B C1B C6B 114.6(6) . . ?
C16C O2C C163 111.6(10) . . ?
C16C O2C C167 110.9(11) . . ?
C16A O2A C95 113.8(7) . . ?
C8C O6C C118 118.2(7) . . ?
C3A C11A Te1A 120.0(5) . . ?
C12A C11A Te1A 118.4(5) . . ?
C12A C11A C3A 121.4(7) . . ?
C9A O5A C120 118.8(7) . . ?
O7C C10C C2C 122.8(6) . . ?
O7C C10C C9C 117.0(6) . . ?
C2C C10C C9C 120.1(7) . . ?
O5B C9B C10B 121.6(6) . . ?
O5B C9B C8B 116.1(6) . . ?
C10B C9B C8B 121.8(6) . . ?
C12B C11B Te1B 117.1(5) . . ?
C3B C11B Te1B 121.7(5) . . ?
C3B C11B C12B 121.1(6) . . ?
C8A O6A C177 119.8(9) . . ?
C1B C7B Se1B 110.5(5) . . ?
C8B C7B Se1B 130.1(6) . . ?
C8B C7B C1B 119.0(7) . . ?
C3C C11C Te1C 120.9(5) . . ?
C3C C11C C12C 121.2(7) . . ?
C12C C11C Te1C 117.8(6) . . ?
O6B C8B C9B 122.3(6) . . ?
O6B C8B C7B 118.5(6) . . ?
C7B C8B C9B 118.9(7) . . ?
C11A C3A C2A 125.6(7) . . ?
C11A C3A C4A 115.2(7) . . ?
C4A C3A C2A 118.9(7) . . ?
O4A C12A C11A 115.0(6) . . ?
O4A C12A C13A 122.2(6) . . ?
C11A C12A C13A 122.4(7) . . ?
O5C C13 H13A 110.0 . . ?
O5C C13 H13B 110.0 . . ?
O5C C13 C51 108.7(6) . . ?
H13A C13 H13B 108.3 . . ?
C51 C13 H13A 110.0 . . ?
C51 C13 H13B 110.0 . . ?
C10A C2A C3A 124.5(7) . . ?
C1A C2A C3A 118.3(8) . . ?
C1A C2A C10A 116.8(8) . . ?
C10C C2C C1C 116.8(6) . . ?
C10C C2C C3C 123.7(7) . . ?
C1C C2C C3C 119.0(6) . . ?
O5B C16 H16U 110.3 . . ?
O5B C16 H16V 110.3 . . ?
O5B C16 C30 106.9(6) . . ?
H16U C16 H16V 108.6 . . ?
C30 C16 H16U 110.3 . . ?
C30 C16 H16V 110.3 . . ?
O3B C13B C14B 122.4(6) . . ?
O3B C13B C12B 120.0(7) . . ?
C12B C13B C14B 117.3(7) . . ?
O1B C17B C16B 120.2(6) . . ?
O1B C17B C18B 118.9(7) . . ?
C16B C17B C18B 120.9(7) . . ?
O2B C16B C17B 119.9(6) . . ?
O2B C16B C15B 119.9(7) . . ?
C17B C16B C15B 120.1(7) . . ?
C13B C14B Se2B 129.7(6) . . ?
C4B C14B Se2B 110.3(5) . . ?
C4B C14B C13B 119.7(7) . . ?
C3A C4A C14A 123.5(7) . . ?
C3A C4A C5A 121.4(8) . . ?
C14A C4A C5A 114.8(7) . . ?
C5C C4C C3C 122.9(7) . . ?
C5C C4C C14C 114.5(7) . . ?
C14C C4C C3C 122.4(8) . . ?
O3A C13A C12A 115.1(7) . . ?
O3A C13A C14A 127.6(7) . . ?
C14A C13A C12A 117.2(7) . . ?
O1C C17C C16C 122.1(8) . . ?
O1C C17C C18C 118.2(8) . . ?
C18C C17C C16C 119.4(8) . . ?
O6B C25 H25A 110.0 . . ?
O6B C25 H25B 110.0 . . ?
O6B C25 C31 108.6(6) . . ?
H25A C25 H25B 108.4 . . ?
C31 C25 H25A 110.0 . . ?
C31 C25 H25B 110.0 . . ?
C17D O1D C170 116.2(12) . . ?
C17D O1D C176 118.2(19) . . ?
C8D O6D C158 110.4(8) . . ?
C10A C9A O5A 118.7(8) . . ?
C8A C9A O5A 118.5(8) . . ?
C8A C9A C10A 122.8(10) . . ?
C18C C6C C1C 118.5(7) . . ?
C5C C6C C1C 119.8(7) . . ?
C5C C6C C18C 121.2(7) . . ?
C1D C2D C3D 117.1(9) . . ?
C10D C2D C1D 117.8(8) . . ?
C10D C2D C3D 124.3(8) . . ?
C2C C1C C6C 121.1(7) . . ?
C7C C1C C2C 124.2(7) . . ?
C7C C1C C6C 114.1(7) . . ?
C16 C30 H30A 109.2 . . ?
C16 C30 H30B 109.2 . . ?
C16 C30 C68 112.1(7) . . ?
H30A C30 H30B 107.9 . . ?
C68 C30 H30A 109.2 . . ?
C68 C30 H30B 109.2 . . ?
C25 C31 H31A 108.5 . . ?
C25 C31 H31B 108.5 . . ?
C25 C31 C50 115.0(7) . . ?
H31A C31 H31B 107.5 . . ?
C50 C31 H31A 108.5 . . ?
C50 C31 H31B 108.5 . . ?
C11C C3C C2C 126.9(7) . . ?
C11C C3C C4C 116.2(7) . . ?
C4C C3C C2C 116.8(7) . . ?
C14B C4B C5B 114.9(6) . . ?
C14B C4B C3B 123.7(7) . . ?
C5B C4B C3B 121.2(7) . . ?
O7A C10A C2A 122.3(7) . . ?
O7A C10A C9A 118.8(8) . . ?
C9A C10A C2A 118.6(8) . . ?
C135 O2D C16D 119.8(10) . . ?
C15B C5B C4B 117.8(7) . . ?
C6B C5B C4B 120.3(6) . . ?
C6B C5B C15B 121.7(7) . . ?
O4A C36 H36A 110.9 . . ?
O4A C36 H36B 110.9 . . ?
O4A C36 C122 104.5(6) . . ?
H36A C36 H36B 108.9 . . ?
C122 C36 H36A 110.9 . . ?
C122 C36 H36B 110.9 . . ?
O4C C12C C11C 114.5(8) . . ?
O4C C12C C13C 123.0(7) . . ?
C11C C12C C13C 122.2(8) . . ?
O2C C16C C17C 119.2(9) . . ?
C15C C16C O2C 119.5(9) . . ?
C15C C16C C17C 121.2(8) . . ?
C4A C14A Se2A 109.3(6) . . ?
C13A C14A Se2A 130.8(6) . . ?
C13A C14A C4A 119.7(7) . . ?
C14D C4D C5D 114.7(9) . . ?
C14D C4D C3D 123.2(8) . . ?
C3D C4D C5D 122.0(9) . . ?
H41A C41 H41B 109.5 . . ?
H41A C41 H41C 109.5 . . ?
H41B C41 H41C 109.5 . . ?
C105 C41 H41A 109.5 . . ?
C105 C41 H41B 109.5 . . ?
C105 C41 H41C 109.5 . . ?
H42A C42 H42B 107.8 . . ?
C100 C42 H42A 109.0 . . ?
C100 C42 H42B 109.0 . . ?
C100 C42 C108 113.0(9) . . ?
C108 C42 H42A 109.0 . . ?
C108 C42 H42B 109.0 . . ?
C14C C13C C12C 117.3(7) . . ?
O3C C13C C12C 122.2(8) . . ?
O3C C13C C14C 120.5(8) . . ?
C152 O1A C17A 118.3(19) . . ?
C156 O1A C17A 136.1(16) . . ?
O3D C13D C14D 123.5(8) . . ?
O3D C13D C12D 118.8(7) . . ?
C14D C13D C12D 117.3(8) . . ?
C1A C7A Se1A 111.0(8) . . ?
C8A C7A Se1A 129.9(7) . . ?
C8A C7A C1A 118.8(9) . . ?
O4B C12B C11B 114.6(6) . . ?
O4B C12B C13B 122.8(6) . . ?
C13B C12B C11B 122.2(7) . . ?
C11B C3B C2B 125.3(6) . . ?
C11B C3B C4B 115.6(6) . . ?
C4B C3B C2B 119.0(6) . . ?
C17C C18C Se1C 131.9(7) . . ?
C6C C18C Se1C 109.1(6) . . ?
C6C C18C C17C 118.7(8) . . ?
C16C C15C Se2C 132.6(7) . . ?
C16C C15C C5C 117.7(8) . . ?
C5C C15C Se2C 109.5(7) . . ?
C31 C50 H50A 109.4 . . ?
C31 C50 H50B 109.4 . . ?
H50A C50 H50B 108.0 . . ?
C56 C50 C31 111.1(7) . . ?
C56 C50 H50A 109.4 . . ?
C56 C50 H50B 109.4 . . ?
C13 C51 H51A 110.0 . . ?
C13 C51 H51B 110.0 . . ?
C13 C51 C123 108.3(7) . . ?
H51A C51 H51B 108.4 . . ?
C123 C51 H51A 110.0 . . ?
C123 C51 H51B 110.0 . . ?
C7A C1A C2A 123.8(9) . . ?
C7A C1A C6A 114.5(8) . . ?
C6A C1A C2A 121.4(8) . . ?
C9A C8A O6A 121.3(10) . . ?
C7A C8A O6A 119.2(9) . . ?
C7A C8A C9A 119.3(9) . . ?
C5D C6D C18D 120.9(11) . . ?
C5D C6D C1D 121.0(9) . . ?
C1D C6D C18D 117.5(10) . . ?
C6D C18D Se1D 109.8(9) . . ?
C17D C18D Se1D 132.9(8) . . ?
C17D C18D C6D 117.0(11) . . ?
C50 C56 H56A 109.5 . . ?
C50 C56 H56B 109.5 . . ?
C50 C56 H56C 109.5 . . ?
H56A C56 H56B 109.5 . . ?
H56A C56 H56C 109.5 . . ?
H56B C56 H56C 109.5 . . ?
C16B C15B Se2B 132.0(5) . . ?
C5B C15B Se2B 109.6(5) . . ?
C5B C15B C16B 118.3(7) . . ?
C6D C5D C4D 118.5(10) . . ?
C6D C5D C15D 122.8(9) . . ?
C15D C5D C4D 118.5(9) . . ?
O2D C16D C17D 116.5(10) . . ?
O2D C16D C15D 122.3(12) . . ?
C15D C16D C17D 121.0(11) . . ?
O5C C9C C10C 119.9(6) . . ?
O5C C9C C8C 117.9(6) . . ?
C10C C9C C8C 122.1(7) . . ?
C4C C5C C15C 117.9(8) . . ?
C6C C5C C4C 120.3(7) . . ?
C6C C5C C15C 121.6(8) . . ?
C5B C6B C1B 120.0(6) . . ?
C5B C6B C18B 120.7(7) . . ?
C18B C6B C1B 118.2(7) . . ?
O2B C63 H63A 110.2 . . ?
O2B C63 H63B 110.2 . . ?
O2B C63 C73 107.6(7) . . ?
H63A C63 H63B 108.5 . . ?
C73 C63 H63A 110.2 . . ?
C73 C63 H63B 110.2 . . ?
C6D C1D C2D 122.2(9) . . ?
C7D C1D C2D 123.0(11) . . ?
C7D C1D C6D 114.3(9) . . ?
C1A C6A C5A 121.0(8) . . ?
C18A C6A C1A 118.5(10) . . ?
C18A C6A C5A 120.1(10) . . ?
O5D C9D C10D 119.2(9) . . ?
O5D C9D C8D 120.2(9) . . ?
C8D C9D C10D 120.3(10) . . ?
C4D C14D Se2D 110.3(7) . . ?
C4D C14D C13D 120.4(8) . . ?
C13D C14D Se2D 129.1(7) . . ?
C30 C68 H68A 109.2 . . ?
C30 C68 H68B 109.2 . . ?
H68A C68 H68B 107.9 . . ?
C130 C68 C30 112.2(8) . . ?
C130 C68 H68A 109.2 . . ?
C130 C68 H68B 109.2 . . ?
O6C C8C C9C 117.7(6) . . ?
O6C C8C C7C 124.0(7) . . ?
C7C C8C C9C 118.0(6) . . ?
O2A C16A C17A 119.6(9) . . ?
C15A C16A O2A 118.3(11) . . ?
C15A C16A C17A 122.0(10) . . ?
H71A C71 H71B 107.9 . . ?
C101 C71 H71A 109.2 . . ?
C101 C71 H71B 109.2 . . ?
C101 C71 C114 111.9(9) . . ?
C114 C71 H71A 109.2 . . ?
C114 C71 H71B 109.2 . . ?
O7D C10D C2D 122.0(8) . . ?
O7D C10D C9D 118.5(9) . . ?
C2D C10D C9D 119.5(9) . . ?
C63 C73 H73A 109.4 . . ?
C63 C73 H73B 109.4 . . ?
C63 C73 C97 111.3(8) . . ?
H73A C73 H73B 108.0 . . ?
C97 C73 H73A 109.4 . . ?
C97 C73 H73B 109.4 . . ?
O4C C74 H74A 110.1 . . ?
O4C C74 H74B 110.1 . . ?
O4C C74 C132 108.2(7) . . ?
H74A C74 H74B 108.4 . . ?
C132 C74 H74A 110.1 . . ?
C132 C74 H74B 110.1 . . ?
H75A C75 H75B 107.9 . . ?
C78 C75 H75A 109.3 . . ?
C78 C75 H75B 109.3 . . ?
C78 C75 C86 111.8(7) . . ?
C86 C75 H75A 109.3 . . ?
C86 C75 H75B 109.3 . . ?
C6A C18A Se1A 108.7(8) . . ?
C6A C18A C17A 118.4(11) . . ?
C17A C18A Se1A 132.7(8) . . ?
C4A C5A C6A 118.8(8) . . ?
C15A C5A C4A 118.4(9) . . ?
C15A C5A C6A 122.5(8) . . ?
C75 C78 H78A 108.8 . . ?
C75 C78 H78B 108.8 . . ?
C75 C78 C99 113.9(7) . . ?
H78A C78 H78B 107.7 . . ?
C99 C78 H78A 108.8 . . ?
C99 C78 H78B 108.8 . . ?
C1D C7D Se1D 111.1(9) . . ?
C8D C7D Se1D 130.1(7) . . ?
C8D C7D C1D 118.4(10) . . ?
C4C C14C Se2C 110.7(7) . . ?
C13C C14C Se2C 128.6(6) . . ?
C13C C14C C4C 120.5(8) . . ?
O1A C17A C16A 115.7(11) . . ?
O1A C17A C18A 124.7(12) . . ?
C16A C17A C18A 119.4(9) . . ?
O3D C82 H82A 110.0 . . ?
O3D C82 H82B 110.0 . . ?
O3D C82 C106 108.5(8) . . ?
H82A C82 H82B 108.4 . . ?
C106 C82 H82A 110.0 . . ?
C106 C82 H82B 110.0 . . ?
O4D C12D C13D 123.7(7) . . ?
O4D C12D C11D 115.0(7) . . ?
C11D C12D C13D 121.2(8) . . ?
C16A C15A Se2A 132.7(9) . . ?
C16A C15A C5A 117.6(10) . . ?
C5A C15A Se2A 109.4(6) . . ?
C1C C7C Se1C 110.9(5) . . ?
C1C C7C C8C 118.7(7) . . ?
C8C C7C Se1C 130.1(6) . . ?
O4B C86 C75 107.9(6) . . ?
O4B C86 H86A 110.1 . . ?
O4B C86 H86B 110.1 . . ?
C75 C86 H86A 110.1 . . ?
C75 C86 H86B 110.1 . . ?
H86A C86 H86B 108.4 . . ?
C12D C11D Te1D 118.0(6) . . ?
C12D C11D C3D 121.7(8) . . ?
C3D C11D Te1D 120.1(6) . . ?
C17B C18B Se1B 132.4(6) . . ?
C17B C18B C6B 118.3(7) . . ?
C6B C18B Se1B 108.8(5) . . ?
H89A C89 H89B 108.5 . . ?
C104 C89 H89A 110.3 . . ?
C104 C89 H89B 110.3 . . ?
C104 C89 C124 107.3(10) . . ?
C124 C89 H89A 110.3 . . ?
C124 C89 H89B 110.3 . . ?
H90A C90 H90B 107.6 . . ?
C103 C90 H90A 108.7 . . ?
C103 C90 H90B 108.7 . . ?
C103 C90 C127 114.4(8) . . ?
C127 C90 H90A 108.7 . . ?
C127 C90 H90B 108.7 . . ?
O1D C17D C16D 118.5(12) . . ?
C18D C17D O1D 119.2(12) . . ?
C18D C17D C16D 122.0(10) . . ?
C5D C15D Se2D 107.6(7) . . ?
C16D C15D Se2D 136.2(9) . . ?
C16D C15D C5D 116.2(11) . . ?
O1B C93 H93A 110.4 . . ?
O1B C93 H93B 110.4 . . ?
O1B C93 C104 106.8(7) . . ?
H93A C93 H93B 108.6 . . ?
C104 C93 H93A 110.4 . . ?
C104 C93 H93B 110.4 . . ?
O6D C8D C9D 119.6(11) . . ?
C7D C8D O6D 119.5(10) . . ?
C7D C8D C9D 121.0(9) . . ?
O2A C95 H95A 109.9 . . ?
O2A C95 H95B 109.9 . . ?
O2A C95 C121 108.8(9) . . ?
H95A C95 H95B 108.3 . . ?
C121 C95 H95A 109.9 . . ?
C121 C95 H95B 109.9 . . ?
H96A C96 H96B 108.6 . . ?
C129 C96 H96A 110.3 . . ?
C129 C96 H96B 110.3 . . ?
O3C C96 H96A 110.3 . . ?
O3C C96 H96B 110.3 . . ?
O3C C96 C129 107.0(9) . . ?
C73 C97 H97A 109.2 . . ?
C73 C97 H97B 109.2 . . ?
H97A C97 H97B 107.9 . . ?
C117 C97 C73 112.2(10) . . ?
C117 C97 H97A 109.2 . . ?
C117 C97 H97B 109.2 . . ?
O3B C98 H98A 109.7 . . ?
O3B C98 H98B 109.7 . . ?
O3B C98 C107 109.8(8) . . ?
H98A C98 H98B 108.2 . . ?
C107 C98 H98A 109.7 . . ?
C107 C98 H98B 109.7 . . ?
C78 C99 H99A 109.5 . . ?
C78 C99 H99B 109.5 . . ?
C78 C99 H99C 109.5 . . ?
H99A C99 H99B 109.5 . . ?
H99A C99 H99C 109.5 . . ?
H99B C99 H99C 109.5 . . ?
C42 C100 H10A 109.5 . . ?
C42 C100 H10B 109.5 . . ?
C42 C100 H10C 109.5 . . ?
H10A C100 H10B 109.5 . . ?
H10A C100 H10C 109.5 . . ?
H10B C100 H10C 109.5 . . ?
O5D C101 C71 111.1(8) . . ?
O5D C101 H10D 109.4 . . ?
O5D C101 H10E 109.4 . . ?
C71 C101 H10D 109.4 . . ?
C71 C101 H10E 109.4 . . ?
H10D C101 H10E 108.0 . . ?
H10L C102 H10M 109.5 . . ?
H10L C102 H10N 109.5 . . ?
H10M C102 H10N 109.5 . . ?
C109 C102 H10L 109.5 . . ?
C109 C102 H10M 109.5 . . ?
C109 C102 H10N 109.5 . . ?
O3A C103 C90 105.3(8) . . ?
O3A C103 H10O 110.7 . . ?
O3A C103 H10P 110.7 . . ?
C90 C103 H10O 110.7 . . ?
C90 C103 H10P 110.7 . . ?
H10O C103 H10P 108.8 . . ?
C89 C104 C93 113.9(8) . . ?
C89 C104 H10Q 108.8 . . ?
C89 C104 H10R 108.8 . . ?
C93 C104 H10Q 108.8 . . ?
C93 C104 H10R 108.8 . . ?
H10Q C104 H10R 107.7 . . ?
C41 C105 H10F 106.9 . . ?
C41 C105 H10G 106.9 . . ?
H10F C105 H10G 106.7 . . ?
C132 C105 C41 121.8(11) . . ?
C132 C105 H10F 106.9 . . ?
C132 C105 H10G 106.9 . . ?
C82 C106 H10H 108.0 . . ?
C82 C106 H10I 108.0 . . ?
C82 C106 C113 117.3(10) . . ?
H10H C106 H10I 107.2 . . ?
C113 C106 H10H 108.0 . . ?
C113 C106 H10I 108.0 . . ?
C98 C107 H10S 108.4 . . ?
C98 C107 H10T 108.4 . . ?
H10S C107 H10T 107.5 . . ?
C137 C107 C98 115.5(10) . . ?
C137 C107 H10S 108.4 . . ?
C137 C107 H10T 108.4 . . ?
C42 C108 H10J 109.4 . . ?
C42 C108 H10K 109.4 . . ?
H10J C108 H10K 108.0 . . ?
C116 C108 C42 111.1(8) . . ?
C116 C108 H10J 109.4 . . ?
C116 C108 H10K 109.4 . . ?
C102 C109 H10U 108.0 . . ?
C102 C109 H10V 108.0 . . ?
C102 C109 C126 117.3(9) . . ?
H10U C109 H10V 107.2 . . ?
C126 C109 H10U 108.0 . . ?
C126 C109 H10V 108.0 . . ?
O1C C110 H11C 108.5 . . ?
O1C C110 H11D 108.5 . . ?
O1C C110 H11A 108.4 . . ?
O1C C110 H11B 108.4 . . ?
H11C C110 H11D 107.5 . . ?
H11A C110 H11B 107.5 . . ?
C140 C110 O1C 115.1(12) . . ?
C140 C110 H11C 108.5 . . ?
C140 C110 H11D 108.5 . . ?
C141 C110 O1C 115.5(11) . . ?
C141 C110 H11A 108.4 . . ?
C141 C110 H11B 108.4 . . ?
H11R C111 H11S 109.5 . . ?
H11R C111 H11T 109.5 . . ?
H11S C111 H11T 109.5 . . ?
C128 C111 H11R 109.5 . . ?
C128 C111 H11S 109.5 . . ?
C128 C111 H11T 109.5 . . ?
H11E C112 H11F 109.5 . . ?
H11E C112 H11G 109.5 . . ?
H11F C112 H11G 109.5 . . ?
C113 C112 H11E 109.5 . . ?
C113 C112 H11F 109.5 . . ?
C113 C112 H11G 109.5 . . ?
C106 C113 H11H 108.9 . . ?
C106 C113 H11I 108.9 . . ?
C112 C113 C106 113.4(11) . . ?
C112 C113 H11H 108.9 . . ?
C112 C113 H11I 108.9 . . ?
H11H C113 H11I 107.7 . . ?
C71 C114 H11J 109.1 . . ?
C71 C114 H11K 109.1 . . ?
C71 C114 C136 112.4(10) . . ?
H11J C114 H11K 107.9 . . ?
C136 C114 H11J 109.1 . . ?
C136 C114 H11K 109.1 . . ?
H11U C115 H11V 109.5 . . ?
H11U C115 H11W 109.5 . . ?
H11V C115 H11W 109.5 . . ?
C127 C115 H11U 109.3 . . ?
C127 C115 H11V 109.4 . . ?
C127 C115 H11W 109.7 . . ?
O4D C116 C108 109.8(7) . . ?
O4D C116 H11L 109.7 . . ?
O4D C116 H11M 109.7 . . ?
C108 C116 H11L 109.7 . . ?
C108 C116 H11M 109.7 . . ?
H11L C116 H11M 108.2 . . ?
C97 C117 H11X 109.5 . . ?
C97 C117 H11Y 109.5 . . ?
C97 C117 H 109.5 . . ?
H11X C117 H11Y 109.5 . . ?
H11X C117 H 109.5 . . ?
H11Y C117 H 109.5 . . ?
O6C C118 H11N 109.0 . . ?
O6C C118 H11O 109.0 . . ?
O6C C118 C146 113.0(11) . . ?
H11N C118 H11O 107.8 . . ?
C146 C118 H11N 109.0 . . ?
C146 C118 H11O 109.0 . . ?
H11P C119 H11Q 107.5 . . ?
C129 C119 H11P 108.4 . . ?
C129 C119 H11Q 108.4 . . ?
C129 C119 C145 115.4(15) . . ?
C145 C119 H11P 108.4 . . ?
C145 C119 H11Q 108.4 . . ?
O5A C120 H12G 109.3 . . ?
O5A C120 H12H 109.3 . . ?
O5A C120 C126 111.7(9) . . ?
H12G C120 H12H 107.9 . . ?
C126 C120 H12G 109.3 . . ?
C126 C120 H12H 109.3 . . ?
C95 C121 H12I 109.5 . . ?
C95 C121 H12J 109.5 . . ?
H12I C121 H12J 108.1 . . ?
C139 C121 C95 110.8(11) . . ?
C139 C121 H12I 109.5 . . ?
C139 C121 H12J 109.5 . . ?
C36 C122 H12K 108.1 . . ?
C36 C122 H12L 108.1 . . ?
H12K C122 H12L 107.3 . . ?
C128 C122 C36 116.9(9) . . ?
C128 C122 H12K 108.1 . . ?
C128 C122 H12L 108.1 . . ?
C51 C123 H12A 109.4 . . ?
C51 C123 H12B 109.4 . . ?
C51 C123 C133 111.4(9) . . ?
H12A C123 H12B 108.0 . . ?
C133 C123 H12A 109.4 . . ?
C133 C123 H12B 109.4 . . ?
C89 C124 H12M 109.5 . . ?
C89 C124 H12N 109.5 . . ?
C89 C124 H12O 109.5 . . ?
H12M C124 H12N 109.5 . . ?
H12M C124 H12O 109.5 . . ?
H12N C124 H12O 109.5 . . ?
H12C C125 H12D 107.2 . . ?
C135 C125 H12C 107.9 . . ?
C135 C125 H12D 107.9 . . ?
C143 C125 H12C 107.9 . . ?
C143 C125 H12D 107.9 . . ?
C143 C125 C135 117.7(15) . . ?
C109 C126 H12P 109.4 . . ?
C109 C126 H12Q 109.4 . . ?
C120 C126 C109 111.2(9) . . ?
C120 C126 H12P 109.4 . . ?
C120 C126 H12Q 109.4 . . ?
H12P C126 H12Q 108.0 . . ?
C90 C127 H12R 109.0 . . ?
C90 C127 H12S 109.0 . . ?
C115 C127 C90 112.8(9) . . ?
C115 C127 H12R 109.0 . . ?
C115 C127 H12S 109.0 . . ?
H12R C127 H12S 107.8 . . ?
C111 C128 H12T 108.2 . . ?
C111 C128 H12U 108.2 . . ?
C122 C128 C111 116.2(11) . . ?
C122 C128 H12T 108.2 . . ?
C122 C128 H12U 108.2 . . ?
H12T C128 H12U 107.4 . . ?
C96 C129 H12E 109.9 . . ?
C96 C129 H12F 109.9 . . ?
C119 C129 C96 108.9(12) . . ?
C119 C129 H12E 109.9 . . ?
C119 C129 H12F 109.9 . . ?
H12E C129 H12F 108.3 . . ?
C68 C130 H13T 109.4 . . ?
C68 C130 H13U 109.7 . . ?
C68 C130 H13V 109.3 . . ?
H13T C130 H13U 109.5 . . ?
H13T C130 H13V 109.5 . . ?
H13U C130 H13V 109.4 . . ?
H13C C131 H13D 109.5 . . ?
H13C C131 H13E 109.5 . . ?
H13D C131 H13E 109.5 . . ?
C134 C131 H13C 109.5 . . ?
C134 C131 H13D 109.5 . . ?
C134 C131 H13E 109.5 . . ?
C74 C132 H13F 106.0 . . ?
C74 C132 H13G 106.0 . . ?
C105 C132 C74 125.5(10) . . ?
C105 C132 H13F 106.0 . . ?
C105 C132 H13G 106.0 . . ?
H13F C132 H13G 106.3 . . ?
C123 C133 H13H 109.5 . . ?
C123 C133 H13I 109.5 . . ?
C123 C133 H13J 109.5 . . ?
H13H C133 H13I 109.5 . . ?
H13H C133 H13J 109.5 . . ?
H13I C133 H13J 109.5 . . ?
C131 C134 H13M 112.3 . . ?
C131 C134 H13N 112.3 . . ?
C131 C134 H13K 102.4 . . ?
C131 C134 H13L 102.4 . . ?
C131 C134 C140 97.6(12) . . ?
C131 C134 C141 138.6(13) . . ?
H13M C134 H13N 109.8 . . ?
H13K C134 H13L 104.9 . . ?
C140 C134 H13M 112.3 . . ?
C140 C134 H13N 112.3 . . ?
C141 C134 H13K 102.4 . . ?
C141 C134 H13L 102.4 . . ?
O2D C135 C125 112.9(14) . . ?
O2D C135 H13O 109.0 . . ?
O2D C135 H13P 109.0 . . ?
C125 C135 H13O 109.0 . . ?
C125 C135 H13P 109.0 . . ?
H13O C135 H13P 107.8 . . ?
C114 C136 H13Q 109.5 . . ?
C114 C136 H13R 109.5 . . ?
C114 C136 H13S 109.5 . . ?
H13Q C136 H13R 109.5 . . ?
H13Q C136 H13S 109.5 . . ?
H13R C136 H13S 109.5 . . ?
C107 C137 H13W 109.4 . . ?
C107 C137 H13X 109.4 . . ?
C107 C137 C144 111.0(12) . . ?
H13W C137 H13X 108.0 . . ?
C144 C137 H13W 109.4 . . ?
C144 C137 H13X 109.4 . . ?
H13Y C138 HA 109.5 . . ?
H13Y C138 HB 109.5 . . ?
HA C138 HB 109.5 . . ?
C139 C138 H13Y 109.5 . . ?
C139 C138 HA 109.5 . . ?
C139 C138 HB 109.5 . . ?
C121 C139 C138 110.1(14) . . ?
C121 C139 H13Z 109.6 . . ?
C121 C139 HC 109.6 . . ?
C138 C139 H13Z 109.6 . . ?
C138 C139 HC 109.6 . . ?
H13Z C139 HC 108.2 . . ?
C110 C140 C134 110.1(14) . . ?
C110 C140 H14A 109.6 . . ?
C110 C140 H14B 109.6 . . ?
C134 C140 H14A 109.6 . . ?
C134 C140 H14B 109.6 . . ?
H14A C140 H14B 108.1 . . ?
C110 C141 C134 115.8(18) . . ?
C110 C141 H14C 108.3 . . ?
C110 C141 H14D 108.3 . . ?
C134 C141 H14C 108.3 . . ?
C134 C141 H14D 108.3 . . ?
H14C C141 H14D 107.4 . . ?
H14E C142 H14F 109.5 . . ?
H14E C142 H14G 109.5 . . ?
H14F C142 H14G 109.5 . . ?
C143 C142 H14E 109.4 . . ?
C143 C142 H14F 109.6 . . ?
C143 C142 H14G 109.5 . . ?
C125 C143 H14H 109.0 . . ?
C125 C143 H14I 109.0 . . ?
C142 C143 C125 112.8(17) . . ?
C142 C143 H14H 109.0 . . ?
C142 C143 H14I 109.0 . . ?
H14H C143 H14I 107.8 . . ?
C137 C144 H14Y 109.5 . . ?
C137 C144 HD 109.5 . . ?
C137 C144 HE 109.5 . . ?
H14Y C144 HD 109.5 . . ?
H14Y C144 HE 109.5 . . ?
HD C144 HE 109.5 . . ?
C119 C145 H14J 109.1 . . ?
C119 C145 H14K 110.3 . . ?
C119 C145 H14L 109.1 . . ?
H14J C145 H14K 109.5 . . ?
H14J C145 H14L 109.4 . . ?
H14K C145 H14L 109.4 . . ?
C118 C146 H14M 107.7 . . ?
C118 C146 H14N 107.7 . . ?
C118 C146 H14O 110.5 . . ?
C118 C146 H14P 110.5 . . ?
C118 C146 C147 118.6(17) . . ?
C118 C146 C150 106.4(17) . . ?
H14M C146 H14N 107.1 . . ?
H14O C146 H14P 108.6 . . ?
C147 C146 H14M 107.7 . . ?
C147 C146 H14N 107.7 . . ?
C150 C146 H14O 110.5 . . ?
C150 C146 H14P 110.5 . . ?
C146 C147 H14Q 109.2 . . ?
C146 C147 H14R 109.2 . . ?
C146 C147 C148 112(2) . . ?
H14Q C147 H14R 107.9 . . ?
C148 C147 H14Q 109.2 . . ?
C148 C147 H14R 109.2 . . ?
C147 C148 H14S 109.5 . . ?
C147 C148 H14T 109.5 . . ?
C147 C148 H14U 109.5 . . ?
H14S C148 H14T 109.5 . . ?
H14S C148 H14U 109.5 . . ?
H14T C148 H14U 109.5 . . ?
H14V C149 H14W 109.5 . . ?
H14V C149 H14X 109.5 . . ?
H14W C149 H14X 109.5 . . ?
C150 C149 H14V 109.5 . . ?
C150 C149 H14W 109.5 . . ?
C150 C149 H14X 109.5 . . ?
C146 C150 C149 113(2) . . ?
C146 C150 H15A 109.0 . . ?
C146 C150 H15B 109.0 . . ?
C149 C150 H15A 109.0 . . ?
C149 C150 H15B 109.0 . . ?
H15A C150 H15B 107.8 . . ?
H15G C151 H15H 106.5 . . ?
C152 C151 H15G 106.4 . . ?
C152 C151 H15H 106.4 . . ?
C154 C151 H15G 106.4 . . ?
C154 C151 H15H 106.4 . . ?
C154 C151 C152 124(3) . . ?
O1A C152 C151 105(2) . . ?
O1A C152 H15I 110.8 . . ?
O1A C152 H15J 110.8 . . ?
C151 C152 H15I 110.8 . . ?
C151 C152 H15J 110.8 . . ?
H15I C152 H15J 108.9 . . ?
H15K C153 H15L 109.5 . . ?
H15K C153 H15M 109.5 . . ?
H15L C153 H15M 109.5 . . ?
C154 C153 H15K 109.5 . . ?
C154 C153 H15L 109.5 . . ?
C154 C153 H15M 109.5 . . ?
C151 C154 C153 111(3) . . ?
C151 C154 H15N 109.5 . . ?
C151 C154 H15O 109.5 . . ?
C153 C154 H15N 109.5 . . ?
C153 C154 H15O 109.5 . . ?
H15N C154 H15O 108.1 . . ?
H15P C155 H15Q 105.9 . . ?
C157 C155 H15P 105.0 . . ?
C157 C155 H15Q 105.0 . . ?
C162 C155 H15P 105.0 . . ?
C162 C155 H15Q 105.0 . . ?
C162 C155 C157 129(3) . . ?
O1A C156 H15R 108.8 . . ?
O1A C156 H15S 108.8 . . ?
O1A C156 C157 114(2) . . ?
H15R C156 H15S 107.7 . . ?
C157 C156 H15R 108.8 . . ?
C157 C156 H15S 108.8 . . ?
C155 C157 H15T 109.3 . . ?
C155 C157 H15U 109.3 . . ?
C156 C157 C155 112(2) . . ?
C156 C157 H15T 109.3 . . ?
C156 C157 H15U 109.3 . . ?
H15T C157 H15U 108.0 . . ?
O6D C158 H15C 110.5 . . ?
O6D C158 H15D 110.5 . . ?
O6D C158 C159 106.1(11) . . ?
H15C C158 H15D 108.7 . . ?
C159 C158 H15C 110.5 . . ?
C159 C158 H15D 110.5 . . ?
C158 C159 H15E 110.7 . . ?
C158 C159 H15F 110.7 . . ?
H15E C159 H15F 108.8 . . ?
C160 C159 C158 105.1(13) . . ?
C160 C159 H15E 110.7 . . ?
C160 C159 H15F 110.7 . . ?
C159 C160 H16A 111.5 . . ?
C159 C160 H16B 103.9 . . ?
C159 C160 C161 115.6(15) . . ?
H16A C160 H16B 109.4 . . ?
C161 C160 H16A 108.0 . . ?
C161 C160 H16B 108.1 . . ?
C160 C161 H16C 109.5 . . ?
C160 C161 H16D 109.5 . . ?
C160 C161 H16E 109.5 . . ?
H16C C161 H16D 109.5 . . ?
H16C C161 H16E 109.5 . . ?
H16D C161 H16E 109.5 . . ?
C155 C162 H16W 109.5 . . ?
C155 C162 H16X 109.5 . . ?
C155 C162 H16Y 109.5 . . ?
H16W C162 H16X 109.5 . . ?
H16W C162 H16Y 109.5 . . ?
H16X C162 H16Y 109.5 . . ?
O2C C163 H16F 108.5 . . ?
O2C C163 H16G 108.5 . . ?
H16F C163 H16G 107.5 . . ?
C164 C163 O2C 115(2) . . ?
C164 C163 H16F 108.5 . . ?
C164 C163 H16G 108.5 . . ?
C163 C164 H16H 108.2 . . ?
C163 C164 H16I 108.2 . . ?
C163 C164 C165 117(2) . . ?
H16H C164 H16I 107.3 . . ?
C165 C164 H16H 108.2 . . ?
C165 C164 H16I 108.2 . . ?
C164 C165 H16J 108.5 . . ?
C164 C165 H16K 108.5 . . ?
C164 C165 C166 115.0(18) . . ?
H16J C165 H16K 107.5 . . ?
C166 C165 H16J 108.5 . . ?
C166 C165 H16K 108.5 . . ?
C165 C166 H16L 109.5 . . ?
C165 C166 H16M 109.5 . . ?
C165 C166 H16N 109.5 . . ?
H16L C166 H16M 109.5 . . ?
H16L C166 H16N 109.5 . . ?
H16M C166 H16N 109.5 . . ?
O2C C167 H16O 111.3 . . ?
O2C C167 H16P 111.3 . . ?
H16O C167 H16P 109.2 . . ?
C168 C167 O2C 103(2) . . ?
C168 C167 H16O 111.3 . . ?
C168 C167 H16P 111.3 . . ?
C167 C168 H16Q 104.8 . . ?
C167 C168 H16R 104.8 . . ?
C167 C168 C184 130(3) . . ?
H16Q C168 H16R 105.8 . . ?
C184 C168 H16Q 104.8 . . ?
C184 C168 H16R 104.8 . . ?
H16S C169 H16T 107.4 . . ?
C170 C169 H16S 108.4 . . ?
C170 C169 H16T 108.4 . . ?
C170 C169 C171 115.6(17) . . ?
C171 C169 H16S 108.4 . . ?
C171 C169 H16T 108.4 . . ?
O1D C170 C169 105.9(14) . . ?
O1D C170 H17A 110.5 . . ?
O1D C170 H17B 110.5 . . ?
C169 C170 H17A 110.5 . . ?
C169 C170 H17B 110.5 . . ?
H17A C170 H17B 108.7 . . ?
C169 C171 H17C 109.9 . . ?
C169 C171 H17D 109.9 . . ?
C169 C171 C172 108.8(15) . . ?
H17C C171 H17D 108.3 . . ?
C172 C171 H17C 109.9 . . ?
C172 C171 H17D 109.9 . . ?
C171 C172 H17E 109.5 . . ?
C171 C172 H17F 109.5 . . ?
C171 C172 H17G 109.5 . . ?
H17E C172 H17F 109.5 . . ?
H17E C172 H17G 109.5 . . ?
H17F C172 H17G 109.5 . . ?
C13C O3C C96 113.8(6) . . ?
H17H C173 H17I 107.4 . . ?
C174 C173 H17H 108.4 . . ?
C174 C173 H17I 108.4 . . ?
C175 C173 H17H 108.4 . . ?
C175 C173 H17I 108.4 . . ?
C175 C173 C174 116(2) . . ?
C173 C174 H17J 108.7 . . ?
C173 C174 H17K 108.7 . . ?
H17J C174 H17K 107.6 . . ?
C176 C174 C173 114(3) . . ?
C176 C174 H17J 108.7 . . ?
C176 C174 H17K 108.7 . . ?
C173 C175 H17L 119.7 . . ?
C173 C175 H17M 102.8 . . ?
C173 C175 H17N 105.5 . . ?
H17L C175 H17M 109.5 . . ?
H17L C175 H17N 109.4 . . ?
H17M C175 H17N 109.5 . . ?
O1D C176 C174 121(3) . . ?
O1D C176 H17O 107.0 . . ?
O1D C176 H17P 107.0 . . ?
C174 C176 H17O 107.0 . . ?
C174 C176 H17P 107.0 . . ?
H17O C176 H17P 106.7 . . ?
O6A C177 H17Q 111.0 . . ?
O6A C177 H17R 111.0 . . ?
O6A C177 H17S 109.5 . . ?
O6A C177 H17T 109.5 . . ?
O6A C177 C178 103.8(12) . . ?
O6A C177 C182 110.7(14) . . ?
H17Q C177 H17R 109.0 . . ?
H17S C177 H17T 108.1 . . ?
C178 C177 H17Q 111.0 . . ?
C178 C177 H17R 111.0 . . ?
C182 C177 H17S 109.5 . . ?
C182 C177 H17T 109.5 . . ?
C177 C178 H17U 109.4 . . ?
C177 C178 H17V 109.4 . . ?
C177 C178 C179 111.3(17) . . ?
H17U C178 H17V 108.0 . . ?
C179 C178 H17U 109.4 . . ?
C179 C178 H17V 109.4 . . ?
C178 C179 H17W 109.4 . . ?
C178 C179 H17X 109.4 . . ?
H17W C179 H17X 108.0 . . ?
C180 C179 C178 111.0(18) . . ?
C180 C179 H17W 109.4 . . ?
C180 C179 H17X 109.4 . . ?
C179 C180 H18F 109.5 . . ?
C179 C180 H18G 109.5 . . ?
C179 C180 H18H 109.5 . . ?
H18F C180 H18G 109.5 . . ?
H18F C180 H18H 109.5 . . ?
H18G C180 H18H 109.5 . . ?
H18I C181 H18J 108.3 . . ?
C182 C181 H18I 109.9 . . ?
C182 C181 H18J 109.9 . . ?
C182 C181 C183 109(2) . . ?
C183 C181 H18I 109.9 . . ?
C183 C181 H18J 109.9 . . ?
C177 C182 H18K 109.9 . . ?
C177 C182 H18L 109.9 . . ?
C181 C182 C177 108.7(19) . . ?
C181 C182 H18K 109.9 . . ?
C181 C182 H18L 109.9 . . ?
H18K C182 H18L 108.3 . . ?
C181 C183 H18M 112.4 . . ?
C181 C183 H18N 107.2 . . ?
C181 C183 H18O 108.7 . . ?
H18M C183 H18N 109.5 . . ?
H18M C183 H18O 109.5 . . ?
H18N C183 H18O 109.4 . . ?
C168 C184 H18A 111.2 . . ?
C168 C184 H18B 111.2 . . ?
C168 C184 C185 102.8(18) . . ?
H18A C184 H18B 109.1 . . ?
C185 C184 H18A 111.2 . . ?
C185 C184 H18B 111.2 . . ?
C184 C185 H18C 109.5 . . ?
C184 C185 H18D 109.5 . . ?
C184 C185 H18E 109.5 . . ?
H18C C185 H18D 109.5 . . ?
H18C C185 H18E 109.5 . . ?
H18D C185 H18E 109.5 . . ?
C4D C3D C2D 118.8(8) . . ?
C4D C3D C11D 115.8(8) . . ?
C11D C3D C2D 125.4(8) . . ?

loop_
_geom_bond_atom_site_label_1
_geom_bond_atom_site_label_2
_geom_bond_distance
_geom_bond_site_symmetry_2
_geom_bond_publ_flag
Te1B Te1A 3.1334(6) . ?
Te1B O2AB 1.908(5) . ?
Te1B O7B 2.074(5) . ?
Te1B O1AB 2.065(5) . ?
Te1B C11B 2.083(7) . ?
Te1A O2AB 2.094(5) . ?
Te1A O1AB 1.911(5) . ?
Te1A O7A 2.053(5) . ?
Te1A C11A 2.086(7) . ?
Te1C Te1D 3.1308(7) . ?
Te1C O2CD 2.091(5) . ?
Te1C O1CD 1.918(5) . ?
Te1C O7C 2.067(5) . ?
Te1C C11C 2.078(8) . ?
Te1D O2CD 1.911(5) . ?
Te1D O1CD 2.061(5) . ?
Te1D O7D 2.080(5) . ?
Te1D C11D 2.079(8) . ?
Se1B C7B 1.925(7) . ?
Se1B C18B 1.919(8) . ?
Se2B C14B 1.918(7) . ?
Se2B C15B 1.906(8) . ?
Se2A C14A 1.926(8) . ?
Se2A C15A 1.896(11) . ?
Se1C C18C 1.910(9) . ?
Se1C C7C 1.924(7) . ?
Se2C C15C 1.901(10) . ?
Se2C C14C 1.908(9) . ?
Se2D C14D 1.914(9) . ?
Se2D C15D 1.909(11) . ?
Se1A C7A 1.904(10) . ?
Se1A C18A 1.908(12) . ?
Se1D C18D 1.878(13) . ?
Se1D C7D 1.921(12) . ?
O7C C10C 1.362(8) . ?
O3B C13B 1.376(9) . ?
O3B C98 1.430(10) . ?
O7D C10D 1.375(11) . ?
O7B C10B 1.362(8) . ?
O4B C12B 1.371(9) . ?
O4B C86 1.452(8) . ?
O7A C10A 1.340(10) . ?
O4A C12A 1.373(8) . ?
O4A C36 1.449(8) . ?
O6B C8B 1.373(8) . ?
O6B C25 1.458(9) . ?
C2B C10B 1.398(9) . ?
C2B C1B 1.407(9) . ?
C2B C3B 1.459(10) . ?
O1C C17C 1.372(11) . ?
O1C C110 1.440(11) . ?
O5D C9D 1.366(12) . ?
O5D C101 1.425(13) . ?
O4C C12C 1.355(10) . ?
O4C C74 1.450(9) . ?
O1B C17B 1.388(9) . ?
O1B C93 1.461(9) . ?
O4D C12D 1.372(9) . ?
O4D C116 1.444(9) . ?
O5B C9B 1.385(8) . ?
O5B C16 1.448(8) . ?
O5C C13 1.431(9) . ?
O5C C9C 1.369(8) . ?
O3A C13A 1.351(9) . ?
O3A C103 1.424(10) . ?
O2B C16B 1.375(8) . ?
O2B C63 1.434(9) . ?
C10B C9B 1.394(10) . ?
O3D C13D 1.386(10) . ?
O3D C82 1.441(10) . ?
C1B C7B 1.397(10) . ?
C1B C6B 1.419(10) . ?
O2C C16C 1.388(10) . ?
O2C C163 1.50(3) . ?
O2C C167 1.51(3) . ?
O2A C16A 1.393(12) . ?
O2A C95 1.447(12) . ?
O6C C8C 1.351(9) . ?
O6C C118 1.393(11) . ?
C11A C3A 1.403(10) . ?
C11A C12A 1.395(10) . ?
O5A C9A 1.411(11) . ?
O5A C120 1.458(11) . ?
C10C C2C 1.393(10) . ?
C10C C9C 1.406(10) . ?
C9B C8B 1.410(10) . ?
C11B C12B 1.403(10) . ?
C11B C3B 1.394(10) . ?
O6A C8A 1.395(12) . ?
O6A C177 1.454(14) . ?
C7B C8B 1.377(10) . ?
C11C C3C 1.395(11) . ?
C11C C12C 1.401(10) . ?
C3A C2A 1.463(11) . ?
C3A C4A 1.408(10) . ?
C12A C13A 1.402(10) . ?
C13 H13A 0.9900 . ?
C13 H13B 0.9900 . ?
C13 C51 1.499(11) . ?
C2A C10A 1.416(11) . ?
C2A C1A 1.406(11) . ?
C2C C1C 1.413(10) . ?
C2C C3C 1.463(10) . ?
C16 H16U 0.9900 . ?
C16 H16V 0.9900 . ?
C16 C30 1.500(10) . ?
C13B C14B 1.402(10) . ?
C13B C12B 1.397(10) . ?
C17B C16B 1.391(11) . ?
C17B C18B 1.393(10) . ?
C16B C15B 1.402(10) . ?
C14B C4B 1.393(10) . ?
C4A C14A 1.408(11) . ?
C4A C5A 1.411(11) . ?
C4C C3C 1.413(11) . ?
C4C C5C 1.395(11) . ?
C4C C14C 1.407(11) . ?
C13A C14A 1.397(11) . ?
C17C C16C 1.415(13) . ?
C17C C18C 1.407(11) . ?
C25 H25A 0.9900 . ?
C25 H25B 0.9900 . ?
C25 C31 1.518(10) . ?
O1D C17D 1.407(13) . ?
O1D C170 1.493(15) . ?
O1D C176 1.445(19) . ?
O6D C8D 1.392(11) . ?
O6D C158 1.499(14) . ?
C9A C10A 1.397(12) . ?
C9A C8A 1.386(14) . ?
C6C C1C 1.421(10) . ?
C6C C18C 1.380(11) . ?
C6C C5C 1.377(11) . ?
C2D C1D 1.413(12) . ?
C2D C10D 1.381(13) . ?
C2D C3D 1.472(12) . ?
C1C C7C 1.383(10) . ?
C30 H30A 0.9900 . ?
C30 H30B 0.9900 . ?
C30 C68 1.538(12) . ?
C31 H31A 0.9900 . ?
C31 H31B 0.9900 . ?
C31 C50 1.523(11) . ?
C4B C5B 1.408(10) . ?
C4B C3B 1.409(10) . ?
O2D C16D 1.384(14) . ?
O2D C135 1.365(17) . ?
C5B C15B 1.382(10) . ?
C5B C6B 1.373(10) . ?
C36 H36A 0.9900 . ?
C36 H36B 0.9900 . ?
C36 C122 1.555(13) . ?
C12C C13C 1.403(12) . ?
C16C C15C 1.387(13) . ?
C4D C5D 1.432(12) . ?
C4D C14D 1.380(12) . ?
C4D C3D 1.396(12) . ?
C41 H41A 0.9800 . ?
C41 H41B 0.9800 . ?
C41 H41C 0.9800 . ?
C41 C105 1.465(13) . ?
C42 H42A 0.9900 . ?
C42 H42B 0.9900 . ?
C42 C100 1.515(15) . ?
C42 C108 1.520(12) . ?
C13C C14C 1.391(12) . ?
C13C O3C 1.366(9) . ?
O1A C17A 1.356(12) . ?
O1A C152 1.24(2) . ?
O1A C156 1.203(19) . ?
C13D C14D 1.402(12) . ?
C13D C12D 1.409(12) . ?
C7A C1A 1.383(12) . ?
C7A C8A 1.373(14) . ?
C15C C5C 1.399(11) . ?
C50 H50A 0.9900 . ?
C50 H50B 0.9900 . ?
C50 C56 1.521(11) . ?
C51 H51A 0.9900 . ?
C51 H51B 0.9900 . ?
C51 C123 1.523(13) . ?
C1A C6A 1.395(13) . ?
C6D C18D 1.405(13) . ?
C6D C5D 1.386(14) . ?
C6D C1D 1.399(14) . ?
C18D C17D 1.381(17) . ?
C56 H56A 0.9800 . ?
C56 H56B 0.9800 . ?
C56 H56C 0.9800 . ?
C5D C15D 1.402(14) . ?
C16D C17D 1.415(17) . ?
C16D C15D 1.397(13) . ?
C9C C8C 1.411(10) . ?
C6B C18B 1.394(10) . ?
C63 H63A 0.9900 . ?
C63 H63B 0.9900 . ?
C63 C73 1.502(11) . ?
C1D C7D 1.379(13) . ?
C6A C18A 1.385(12) . ?
C6A C5A 1.413(13) . ?
C9D C10D 1.404(12) . ?
C9D C8D 1.403(15) . ?
C68 H68A 0.9900 . ?
C68 H68B 0.9900 . ?
C68 C130 1.514(13) . ?
C8C C7C 1.408(10) . ?
C16A C17A 1.421(16) . ?
C16A C15A 1.377(12) . ?
C71 H71A 0.9900 . ?
C71 H71B 0.9900 . ?
C71 C101 1.498(13) . ?
C71 C114 1.503(15) . ?
C73 H73A 0.9900 . ?
C73 H73B 0.9900 . ?
C73 C97 1.515(14) . ?
C74 H74A 0.9900 . ?
C74 H74B 0.9900 . ?
C74 C132 1.472(13) . ?
C75 H75A 0.9900 . ?
C75 H75B 0.9900 . ?
C75 C78 1.501(11) . ?
C75 C86 1.502(11) . ?
C18A C17A 1.423(16) . ?
C5A C15A 1.381(12) . ?
C78 H78A 0.9900 . ?
C78 H78B 0.9900 . ?
C78 C99 1.524(12) . ?
C7D C8D 1.354(16) . ?
C82 H82A 0.9900 . ?
C82 H82B 0.9900 . ?
C82 C106 1.460(13) . ?
C12D C11D 1.382(11) . ?
C86 H86A 0.9900 . ?
C86 H86B 0.9900 . ?
C11D C3D 1.412(11) . ?
C89 H89A 0.9900 . ?
C89 H89B 0.9900 . ?
C89 C104 1.498(13) . ?
C89 C124 1.591(16) . ?
C90 H90A 0.9900 . ?
C90 H90B 0.9900 . ?
C90 C103 1.505(13) . ?
C90 C127 1.522(13) . ?
C93 H93A 0.9900 . ?
C93 H93B 0.9900 . ?
C93 C104 1.510(12) . ?
C95 H95A 0.9900 . ?
C95 H95B 0.9900 . ?
C95 C121 1.531(14) . ?
C96 H96A 0.9900 . ?
C96 H96B 0.9900 . ?
C96 C129 1.540(15) . ?
C96 O3C 1.426(10) . ?
C97 H97A 0.9900 . ?
C97 H97B 0.9900 . ?
C97 C117 1.501(13) . ?
C98 H98A 0.9900 . ?
C98 H98B 0.9900 . ?
C98 C107 1.478(14) . ?
C99 H99A 0.9800 . ?
C99 H99B 0.9800 . ?
C99 H99C 0.9800 . ?
C100 H10A 0.9800 . ?
C100 H10B 0.9800 . ?
C100 H10C 0.9800 . ?
C101 H10D 0.9900 . ?
C101 H10E 0.9900 . ?
C102 H10L 0.9800 . ?
C102 H10M 0.9800 . ?
C102 H10N 0.9800 . ?
C102 C109 1.516(14) . ?
C103 H10O 0.9900 . ?
C103 H10P 0.9900 . ?
C104 H10Q 0.9900 . ?
C104 H10R 0.9900 . ?
C105 H10F 0.9900 . ?
C105 H10G 0.9900 . ?
C105 C132 1.382(15) . ?
C106 H10H 0.9900 . ?
C106 H10I 0.9900 . ?
C106 C113 1.509(15) . ?
C107 H10S 0.9900 . ?
C107 H10T 0.9900 . ?
C107 C137 1.428(16) . ?
C108 H10J 0.9900 . ?
C108 H10K 0.9900 . ?
C108 C116 1.481(12) . ?
C109 H10U 0.9900 . ?
C109 H10V 0.9900 . ?
C109 C126 1.557(14) . ?
C110 H11C 0.9900 . ?
C110 H11D 0.9900 . ?
C110 H11A 0.9900 . ?
C110 H11B 0.9900 . ?
C110 C140 1.36(2) . ?
C110 C141 1.35(2) . ?
C111 H11R 0.9800 . ?
C111 H11S 0.9800 . ?
C111 H11T 0.9800 . ?
C111 C128 1.498(14) . ?
C112 H11E 0.9800 . ?
C112 H11F 0.9800 . ?
C112 H11G 0.9800 . ?
C112 C113 1.476(17) . ?
C113 H11H 0.9900 . ?
C113 H11I 0.9900 . ?
C114 H11J 0.9900 . ?
C114 H11K 0.9900 . ?
C114 C136 1.505(16) . ?
C115 H11U 0.9798 . ?
C115 H11V 0.9798 . ?
C115 H11W 0.9798 . ?
C115 C127 1.512(14) . ?
C116 H11L 0.9900 . ?
C116 H11M 0.9900 . ?
C117 H11X 0.9800 . ?
C117 H11Y 0.9800 . ?
C117 H 0.9800 . ?
C118 H11N 0.9900 . ?
C118 H11O 0.9900 . ?
C118 C146 1.467(17) . ?
C119 H11P 0.9900 . ?
C119 H11Q 0.9900 . ?
C119 C129 1.37(2) . ?
C119 C145 1.608(15) . ?
C120 H12G 0.9900 . ?
C120 H12H 0.9900 . ?
C120 C126 1.475(13) . ?
C121 H12I 0.9900 . ?
C121 H12J 0.9900 . ?
C121 C139 1.505(18) . ?
C122 H12K 0.9900 . ?
C122 H12L 0.9900 . ?
C122 C128 1.426(15) . ?
C123 H12A 0.9900 . ?
C123 H12B 0.9900 . ?
C123 C133 1.534(14) . ?
C124 H12M 0.9800 . ?
C124 H12N 0.9800 . ?
C124 H12O 0.9800 . ?
C125 H12C 0.9900 . ?
C125 H12D 0.9900 . ?
C125 C135 1.53(2) . ?
C125 C143 1.48(2) . ?
C126 H12P 0.9900 . ?
C126 H12Q 0.9900 . ?
C127 H12R 0.9900 . ?
C127 H12S 0.9900 . ?
C128 H12T 0.9900 . ?
C128 H12U 0.9900 . ?
C129 H12E 0.9900 . ?
C129 H12F 0.9900 . ?
C130 H13T 0.9802 . ?
C130 H13U 0.9796 . ?
C130 H13V 0.9805 . ?
C131 H13C 0.9800 . ?
C131 H13D 0.9800 . ?
C131 H13E 0.9800 . ?
C131 C134 1.453(16) . ?
C132 H13F 0.9900 . ?
C132 H13G 0.9900 . ?
C133 H13H 0.9800 . ?
C133 H13I 0.9800 . ?
C133 H13J 0.9800 . ?
C134 H13M 0.9900 . ?
C134 H13N 0.9900 . ?
C134 H13K 0.9900 . ?
C134 H13L 0.9900 . ?
C134 C140 1.62(2) . ?
C134 C141 1.53(2) . ?
C135 H13O 0.9900 . ?
C135 H13P 0.9900 . ?
C136 H13Q 0.9800 . ?
C136 H13R 0.9800 . ?
C136 H13S 0.9800 . ?
C137 H13W 0.9900 . ?
C137 H13X 0.9900 . ?
C137 C144 1.514(19) . ?
C138 H13Y 0.9800 . ?
C138 HA 0.9800 . ?
C138 HB 0.9800 . ?
C138 C139 1.530(18) . ?
C139 H13Z 0.9900 . ?
C139 HC 0.9900 . ?
C140 H14A 0.9900 . ?
C140 H14B 0.9900 . ?
C141 H14C 0.9900 . ?
C141 H14D 0.9900 . ?
C142 H14E 0.9805 . ?
C142 H14F 0.9798 . ?
C142 H14G 0.9800 . ?
C142 C143 1.46(2) . ?
C143 H14H 0.9900 . ?
C143 H14I 0.9900 . ?
C144 H14Y 0.9800 . ?
C144 HD 0.9800 . ?
C144 HE 0.9800 . ?
C145 H14J 0.9798 . ?
C145 H14K 0.9802 . ?
C145 H14L 0.9804 . ?
C146 H14M 0.9900 . ?
C146 H14N 0.9900 . ?
C146 H14O 0.9900 . ?
C146 H14P 0.9900 . ?
C146 C147 1.503(19) . ?
C146 C150 1.473(19) . ?
C147 H14Q 0.9900 . ?
C147 H14R 0.9900 . ?
C147 C148 1.504(19) . ?
C148 H14S 0.9800 . ?
C148 H14T 0.9800 . ?
C148 H14U 0.9800 . ?
C149 H14V 0.9800 . ?
C149 H14W 0.9800 . ?
C149 H14X 0.9800 . ?
C149 C150 1.49(2) . ?
C150 H15A 0.9900 . ?
C150 H15B 0.9900 . ?
C151 H15G 0.9900 . ?
C151 H15H 0.9900 . ?
C151 C152 1.518(19) . ?
C151 C154 1.420(19) . ?
C152 H15I 0.9900 . ?
C152 H15J 0.9900 . ?
C153 H15K 0.9800 . ?
C153 H15L 0.9800 . ?
C153 H15M 0.9800 . ?
C153 C154 1.501(19) . ?
C154 H15N 0.9900 . ?
C154 H15O 0.9900 . ?
C155 H15P 0.9900 . ?
C155 H15Q 0.9900 . ?
C155 C157 1.478(19) . ?
C155 C162 1.40(3) . ?
C156 H15R 0.9900 . ?
C156 H15S 0.9900 . ?
C156 C157 1.464(18) . ?
C157 H15T 0.9900 . ?
C157 H15U 0.9900 . ?
C158 H15C 0.9900 . ?
C158 H15D 0.9900 . ?
C158 C159 1.531(17) . ?
C159 H15E 0.9900 . ?
C159 H15F 0.9900 . ?
C159 C160 1.399(19) . ?
C160 H16A 0.9904 . ?
C160 H16B 0.9895 . ?
C160 C161 1.53(2) . ?
C161 H16C 0.9800 . ?
C161 H16D 0.9800 . ?
C161 H16E 0.9800 . ?
C162 H16W 0.9800 . ?
C162 H16X 0.9800 . ?
C162 H16Y 0.9800 . ?
C163 H16F 0.9900 . ?
C163 H16G 0.9900 . ?
C163 C164 1.478(18) . ?
C164 H16H 0.9900 . ?
C164 H16I 0.9900 . ?
C164 C165 1.481(18) . ?
C165 H16J 0.9900 . ?
C165 H16K 0.9900 . ?
C165 C166 1.544(17) . ?
C166 H16L 0.9800 . ?
C166 H16M 0.9800 . ?
C166 H16N 0.9800 . ?
C167 H16O 0.9900 . ?
C167 H16P 0.9900 . ?
C167 C168 1.487(18) . ?
C168 H16Q 0.9900 . ?
C168 H16R 0.9900 . ?
C168 C184 1.495(18) . ?
C169 H16S 0.9900 . ?
C169 H16T 0.9900 . ?
C169 C170 1.503(17) . ?
C169 C171 1.516(17) . ?
C170 H17A 0.9900 . ?
C170 H17B 0.9900 . ?
C171 H17C 0.9900 . ?
C171 H17D 0.9900 . ?
C171 C172 1.524(16) . ?
C172 H17E 0.9800 . ?
C172 H17F 0.9800 . ?
C172 H17G 0.9800 . ?
C173 H17H 0.9900 . ?
C173 H17I 0.9900 . ?
C173 C174 1.529(19) . ?
C173 C175 1.506(19) . ?
C174 H17J 0.9900 . ?
C174 H17K 0.9900 . ?
C174 C176 1.479(19) . ?
C175 H17L 0.9801 . ?
C175 H17M 0.9802 . ?
C175 H17N 0.9797 . ?
C176 H17O 0.9900 . ?
C176 H17P 0.9900 . ?
C177 H17Q 0.9900 . ?
C177 H17R 0.9900 . ?
C177 H17S 0.9900 . ?
C177 H17T 0.9900 . ?
C177 C178 1.474(16) . ?
C177 C182 1.535(17) . ?
C178 H17U 0.9900 . ?
C178 H17V 0.9900 . ?
C178 C179 1.541(18) . ?
C179 H17W 0.9900 . ?
C179 H17X 0.9900 . ?
C179 C180 1.509(17) . ?
C180 H18F 0.9800 . ?
C180 H18G 0.9800 . ?
C180 H18H 0.9800 . ?
C181 H18I 0.9900 . ?
C181 H18J 0.9900 . ?
C181 C182 1.432(18) . ?
C181 C183 1.466(18) . ?
C182 H18K 0.9900 . ?
C182 H18L 0.9900 . ?
C183 H18M 0.9793 . ?
C183 H18N 0.9800 . ?
C183 H18O 0.9810 . ?
C184 H18A 0.9900 . ?
C184 H18B 0.9900 . ?
C184 C185 1.600(18) . ?
C185 H18C 0.9800 . ?
C185 H18D 0.9800 . ?
C185 H18E 0.9800 . ?

loop_
_geom_torsion_atom_site_label_1
_geom_torsion_atom_site_label_2
_geom_torsion_atom_site_label_3
_geom_torsion_atom_site_label_4
_geom_torsion
_geom_torsion_site_symmetry_1
_geom_torsion_site_symmetry_2
_geom_torsion_site_symmetry_3
_geom_torsion_site_symmetry_4
_geom_torsion_publ_flag
Te1B O7B C10B C2B -37.7(8) . . . . ?
Te1B O7B C10B C9B 148.3(5) . . . . ?
Te1B C11B C12B O4B -13.0(8) . . . . ?
Te1B C11B C12B C13B 174.6(5) . . . . ?
Te1B C11B C3B C2B 12.6(10) . . . . ?
Te1B C11B C3B C4B -170.3(5) . . . . ?
Te1A O7A C10A C2A -31.7(9) . . . . ?
Te1A O7A C10A C9A 153.9(5) . . . . ?
Te1A C11A C3A C2A 18.5(10) . . . . ?
Te1A C11A C3A C4A -167.1(5) . . . . ?
Te1A C11A C12A O4A -16.1(8) . . . . ?
Te1A C11A C12A C13A 171.7(5) . . . . ?
Te1C O7C C10C C2C -32.0(8) . . . . ?
Te1C O7C C10C C9C 152.6(5) . . . . ?
Te1C C11C C3C C2C 14.1(10) . . . . ?
Te1C C11C C3C C4C -169.7(5) . . . . ?
Te1C C11C C12C O4C -15.1(8) . . . . ?
Te1C C11C C12C C13C 171.5(5) . . . . ?
Te1D O7D C10D C2D -34.3(10) . . . . ?
Te1D O7D C10D C9D 148.3(6) . . . . ?
Te1D C11D C3D C2D 15.2(10) . . . . ?
Te1D C11D C3D C4D -167.1(5) . . . . ?
Se1B C7B C8B O6B 1.3(11) . . . . ?
Se1B C7B C8B C9B -172.3(5) . . . . ?
Se2B C14B C4B C5B 1.5(8) . . . . ?
Se2B C14B C4B C3B -172.4(5) . . . . ?
Se2C C15C C5C C4C 1.2(8) . . . . ?
Se2C C15C C5C C6C 175.1(6) . . . . ?
Se1A C7A C1A C2A 175.3(6) . . . . ?
Se1A C7A C1A C6A 2.7(9) . . . . ?
Se1A C7A C8A O6A 0.3(14) . . . . ?
Se1A C7A C8A C9A -174.1(6) . . . . ?
Se1A C18A C17A O1A -3.3(17) . . . . ?
Se1A C18A C17A C16A 171.4(8) . . . . ?
Se1D C18D C17D O1D -3.4(15) . . . . ?
Se1D C18D C17D C16D 171.2(7) . . . . ?
Se1D C7D C8D O6D 8.3(15) . . . . ?
Se1D C7D C8D C9D -171.4(7) . . . . ?
O7C C10C C2C C1C -171.8(6) . . . . ?
O7C C10C C2C C3C -0.5(10) . . . . ?
O7C C10C C9C O5C -5.7(9) . . . . ?
O7C C10C C9C C8C 173.6(6) . . . . ?
O3B C13B C14B Se2B 2.2(11) . . . . ?
O3B C13B C14B C4B -170.4(6) . . . . ?
O3B C13B C12B O4B -0.5(10) . . . . ?
O3B C13B C12B C11B 171.3(6) . . . . ?
O3B C98 C107 C137 61.0(13) . . . . ?
O7B C10B C9B O5B -0.7(10) . . . . ?
O7B C10B C9B C8B 170.5(6) . . . . ?
O4A C12A C13A O3A 2.0(10) . . . . ?
O4A C12A C13A C14A -175.0(6) . . . . ?
O4A C36 C122 C128 -67.5(11) . . . . ?
O6B C25 C31 C50 68.0(9) . . . . ?
C2B C10B C9B O5B -174.8(6) . . . . ?
C2B C10B C9B C8B -3.5(10) . . . . ?
C2B C1B C7B Se1B 175.2(5) . . . . ?
C2B C1B C7B C8B 2.1(11) . . . . ?
C2B C1B C6B C5B -3.5(10) . . . . ?
C2B C1B C6B C18B -171.5(6) . . . . ?
O1C C17C C16C O2C -2.9(12) . . . . ?
O1C C17C C16C C15C 177.1(8) . . . . ?
O1C C17C C18C Se1C -2.7(12) . . . . ?
O1C C17C C18C C6C -177.4(7) . . . . ?
O1C C110 C140 C134 -66.9(17) . . . . ?
O1C C110 C141 C134 61(2) . . . . ?
O5D C9D C10D O7D 2.5(12) . . . . ?
O5D C9D C10D C2D -174.9(8) . . . . ?
O5D C9D C8D O6D -7.3(13) . . . . ?
O5D C9D C8D C7D 172.4(9) . . . . ?
O4C C12C C13C C14C -172.3(7) . . . . ?
O4C C12C C13C O3C 5.6(11) . . . . ?
O4C C74 C132 C105 41.1(17) . . . . ?
O1B C17B C16B O2B 3.5(10) . . . . ?
O1B C17B C16B C15B -179.8(6) . . . . ?
O1B C17B C18B Se1B -9.6(11) . . . . ?
O1B C17B C18B C6B 180.0(6) . . . . ?
O1B C93 C104 C89 -67.6(10) . . . . ?
O4D C12D C11D Te1D -12.9(8) . . . . ?
O4D C12D C11D C3D 172.5(6) . . . . ?
O5B C9B C8B O6B -0.1(10) . . . . ?
O5B C9B C8B C7B 173.3(6) . . . . ?
O5B C16 C30 C68 -67.5(8) . . . . ?
O5C C13 C51 C123 168.5(7) . . . . ?
O5C C9C C8C O6C 3.6(10) . . . . ?
O5C C9C C8C C7C 178.2(6) . . . . ?
O3A C13A C14A Se2A 2.5(12) . . . . ?
O3A C13A C14A C4A -170.9(7) . . . . ?
O2B C16B C15B Se2B 1.3(11) . . . . ?
O2B C16B C15B C5B 176.0(6) . . . . ?
O2B C63 C73 C97 63.6(10) . . . . ?
C10B C2B C1B C7B -3.9(10) . . . . ?
C10B C2B C1B C6B 167.9(6) . . . . ?
C10B C2B C3B C11B 12.9(11) . . . . ?
C10B C2B C3B C4B -164.1(7) . . . . ?
C10B C9B C8B O6B -171.8(6) . . . . ?
C10B C9B C8B C7B 1.6(11) . . . . ?
O3D C13D C14D Se2D 5.8(11) . . . . ?
O3D C13D C14D C4D -169.0(7) . . . . ?
O3D C13D C12D O4D -4.6(11) . . . . ?
O3D C13D C12D C11D 170.3(7) . . . . ?
O3D C82 C106 C113 53.7(14) . . . . ?
C1B C2B C10B O7B -169.4(6) . . . . ?
C1B C2B C10B C9B 4.5(10) . . . . ?
C1B C2B C3B C11B -177.7(6) . . . . ?
C1B C2B C3B C4B 5.3(10) . . . . ?
C1B C7B C8B O6B 172.9(6) . . . . ?
C1B C7B C8B C9B -0.8(11) . . . . ?
C1B C6B C18B Se1B -4.2(8) . . . . ?
C1B C6B C18B C17B 168.3(7) . . . . ?
O2C C16C C15C Se2C 4.6(13) . . . . ?
O2C C16C C15C C5C 178.0(7) . . . . ?
O2C C163 C164 C165 50(3) . . . . ?
O2C C167 C168 C184 -70(4) . . . . ?
O2A C16A C17A O1A -6.5(14) . . . . ?
O2A C16A C17A C18A 178.4(9) . . . . ?
O2A C16A C15A Se2A 10.4(14) . . . . ?
O2A C16A C15A C5A -176.3(8) . . . . ?
O2A C95 C121 C139 69.9(14) . . . . ?
O6C C8C C7C Se1C 3.6(11) . . . . ?
O6C C8C C7C C1C 176.6(7) . . . . ?
O6C C118 C146 C147 -16(2) . . . . ?
O6C C118 C146 C150 -95.2(19) . . . . ?
C11A C3A C2A C10A 6.9(11) . . . . ?
C11A C3A C2A C1A 179.0(7) . . . . ?
C11A C3A C4A C14A -6.2(10) . . . . ?
C11A C3A C4A C5A -179.8(6) . . . . ?
C11A C12A C13A O3A 173.6(6) . . . . ?
C11A C12A C13A C14A -3.4(10) . . . . ?
O5A C9A C10A O7A -7.9(11) . . . . ?
O5A C9A C10A C2A 177.4(7) . . . . ?
O5A C9A C8A O6A 7.7(13) . . . . ?
O5A C9A C8A C7A -177.9(8) . . . . ?
O5A C120 C126 C109 173.0(8) . . . . ?
C10C C2C C1C C6C 168.8(6) . . . . ?
C10C C2C C1C C7C -2.3(10) . . . . ?
C10C C2C C3C C11C 9.6(11) . . . . ?
C10C C2C C3C C4C -166.6(7) . . . . ?
C10C C9C C8C O6C -175.7(6) . . . . ?
C10C C9C C8C C7C -1.1(10) . . . . ?
C9B O5B C16 C30 -172.7(6) . . . . ?
O6A C177 C178 C179 -168.6(18) . . . . ?
O6A C177 C182 C181 59(2) . . . . ?
C7B C1B C6B C5B 169.0(7) . . . . ?
C7B C1B C6B C18B 1.0(10) . . . . ?
C11C C12C C13C C14C 0.5(11) . . . . ?
C11C C12C C13C O3C 178.5(7) . . . . ?
C8B O6B C25 C31 137.4(6) . . . . ?
C3A C11A C12A O4A 168.2(6) . . . . ?
C3A C11A C12A C13A -4.0(11) . . . . ?
C3A C2A C10A O7A -0.8(11) . . . . ?
C3A C2A C10A C9A 173.7(7) . . . . ?
C3A C2A C1A C7A -173.7(7) . . . . ?
C3A C2A C1A C6A -1.6(11) . . . . ?
C3A C4A C14A Se2A -175.6(6) . . . . ?
C3A C4A C14A C13A -0.9(11) . . . . ?
C3A C4A C5A C6A 1.8(11) . . . . ?
C3A C4A C5A C15A 175.5(7) . . . . ?
C12A O4A C36 C122 171.4(7) . . . . ?
C12A C11A C3A C2A -165.9(7) . . . . ?
C12A C11A C3A C4A 8.5(10) . . . . ?
C12A C13A C14A Se2A 179.1(5) . . . . ?
C12A C13A C14A C4A 5.7(10) . . . . ?
C13 O5C C9C C10C 82.3(8) . . . . ?
C13 O5C C9C C8C -97.0(8) . . . . ?
C13 C51 C123 C133 179.9(8) . . . . ?
C2A C3A C4A C14A 168.6(7) . . . . ?
C2A C3A C4A C5A -5.0(10) . . . . ?
C2A C1A C6A C18A -173.9(8) . . . . ?
C2A C1A C6A C5A -1.7(12) . . . . ?
C2C C10C C9C O5C 178.8(6) . . . . ?
C2C C10C C9C C8C -1.9(10) . . . . ?
C2C C1C C7C Se1C 173.6(5) . . . . ?
C2C C1C C7C C8C -0.7(11) . . . . ?
C16 O5B C9B C10B -64.3(9) . . . . ?
C16 O5B C9B C8B 124.0(7) . . . . ?
C16 C30 C68 C130 174.0(8) . . . . ?
C13B O3B C98 C107 173.6(7) . . . . ?
C13B C14B C4B C5B 175.4(6) . . . . ?
C13B C14B C4B C3B 1.5(11) . . . . ?
C17B O1B C93 C104 178.9(6) . . . . ?
C17B C16B C15B Se2B -175.5(6) . . . . ?
C17B C16B C15B C5B -0.8(11) . . . . ?
C16B O2B C63 C73 -166.7(7) . . . . ?
C16B C17B C18B Se1B 170.0(6) . . . . ?
C16B C17B C18B C6B -0.4(10) . . . . ?
C14B C13B C12B O4B -174.0(6) . . . . ?
C14B C13B C12B C11B -2.3(10) . . . . ?
C14B C4B C5B C15B -2.3(10) . . . . ?
C14B C4B C5B C6B -177.1(7) . . . . ?
C14B C4B C3B C2B 170.7(7) . . . . ?
C14B C4B C3B C11B -6.6(10) . . . . ?
C4A C3A C2A C10A -167.3(7) . . . . ?
C4A C3A C2A C1A 4.8(10) . . . . ?
C4A C5A C15A Se2A -0.4(9) . . . . ?
C4A C5A C15A C16A -175.2(8) . . . . ?
C13A O3A C103 C90 -173.4(7) . . . . ?
C17C O1C C110 C140 149.6(13) . . . . ?
C17C O1C C110 C141 84.5(17) . . . . ?
C17C C16C C15C Se2C -175.4(6) . . . . ?
C17C C16C C15C C5C -1.9(12) . . . . ?
C25 O6B C8B C9B -64.0(9) . . . . ?
C25 O6B C8B C7B 122.6(7) . . . . ?
C25 C31 C50 C56 176.5(7) . . . . ?
O6D C158 C159 C160 69.6(15) . . . . ?
C9A O5A C120 C126 64.5(11) . . . . ?
C6C C1C C7C Se1C 2.0(8) . . . . ?
C6C C1C C7C C8C -172.3(6) . . . . ?
C2D C1D C7D Se1D 176.0(6) . . . . ?
C2D C1D C7D C8D 2.2(14) . . . . ?
C1C C2C C3C C11C -179.3(7) . . . . ?
C1C C2C C3C C4C 4.5(9) . . . . ?
C1C C6C C18C Se1C -1.7(8) . . . . ?
C1C C6C C18C C17C 174.2(7) . . . . ?
C1C C6C C5C C4C 1.5(10) . . . . ?
C1C C6C C5C C15C -172.2(7) . . . . ?
C3C C11C C12C O4C 169.0(6) . . . . ?
C3C C11C C12C C13C -4.4(11) . . . . ?
C3C C2C C1C C6C -2.9(10) . . . . ?
C3C C2C C1C C7C -174.0(7) . . . . ?
C3C C4C C5C C6C 0.3(11) . . . . ?
C3C C4C C5C C15C 174.2(7) . . . . ?
C3C C4C C14C Se2C -174.8(6) . . . . ?
C3C C4C C14C C13C 0.8(11) . . . . ?
C4B C5B C15B Se2B 1.9(8) . . . . ?
C4B C5B C15B C16B -173.9(7) . . . . ?
C4B C5B C6B C1B 6.2(10) . . . . ?
C4B C5B C6B C18B 173.9(7) . . . . ?
C10A C2A C1A C7A -1.0(11) . . . . ?
C10A C2A C1A C6A 171.1(7) . . . . ?
C10A C9A C8A O6A -173.3(8) . . . . ?
C10A C9A C8A C7A 1.0(13) . . . . ?
O2D C16D C17D O1D -0.3(13) . . . . ?
O2D C16D C17D C18D -174.9(8) . . . . ?
O2D C16D C15D Se2D 0.1(15) . . . . ?
O2D C16D C15D C5D 176.8(8) . . . . ?
C5B C4B C3B C2B -2.8(10) . . . . ?
C5B C4B C3B C11B 179.9(6) . . . . ?
C5B C6B C18B Se1B -172.1(5) . . . . ?
C5B C6B C18B C17B 0.4(10) . . . . ?
C36 O4A C12A C11A 128.5(7) . . . . ?
C36 O4A C12A C13A -59.3(9) . . . . ?
C36 C122 C128 C111 177.7(9) . . . . ?
C12C O4C C74 C132 143.5(9) . . . . ?
C12C C11C C3C C2C -170.1(7) . . . . ?
C12C C11C C3C C4C 6.2(10) . . . . ?
C12C C13C C14C Se2C 176.0(5) . . . . ?
C12C C13C C14C C4C 1.2(11) . . . . ?
C12C C13C O3C C96 -91.1(10) . . . . ?
C16C O2C C163 C164 168.5(18) . . . . ?
C16C O2C C167 C168 169.5(17) . . . . ?
C16C C17C C18C Se1C 170.7(6) . . . . ?
C16C C17C C18C C6C -4.0(11) . . . . ?
C16C C15C C5C C4C -173.6(7) . . . . ?
C16C C15C C5C C6C 0.2(11) . . . . ?
C14A Se2A C15A C16A 173.3(9) . . . . ?
C14A Se2A C15A C5A -0.4(6) . . . . ?
C14A C4A C5A C6A -172.3(7) . . . . ?
C14A C4A C5A C15A 1.4(10) . . . . ?
C4D C5D C15D Se2D 1.1(9) . . . . ?
C4D C5D C15D C16D -176.5(7) . . . . ?
C41 C105 C132 C74 -177.3(11) . . . . ?
C42 C108 C116 O4D -178.7(6) . . . . ?
O1A C156 C157 C155 -165(3) . . . . ?
C13D O3D C82 C106 155.7(9) . . . . ?
C13D C12D C11D Te1D 171.8(5) . . . . ?
C13D C12D C11D C3D -2.7(11) . . . . ?
C7A C1A C6A C18A -1.1(12) . . . . ?
C7A C1A C6A C5A 171.2(7) . . . . ?
C12B O4B C86 C75 -159.4(6) . . . . ?
C12B C11B C3B C2B -169.9(6) . . . . ?
C12B C11B C3B C4B 7.2(10) . . . . ?
C12B C13B C14B Se2B 175.6(5) . . . . ?
C12B C13B C14B C4B 3.0(10) . . . . ?
C3B C2B C10B O7B 0.1(10) . . . . ?
C3B C2B C10B C9B 174.0(6) . . . . ?
C3B C2B C1B C7B -174.1(7) . . . . ?
C3B C2B C1B C6B -2.3(10) . . . . ?
C3B C11B C12B O4B 169.3(6) . . . . ?
C3B C11B C12B C13B -3.1(10) . . . . ?
C3B C4B C5B C15B 171.7(7) . . . . ?
C3B C4B C5B C6B -3.1(10) . . . . ?
C18C C17C C16C O2C -176.1(7) . . . . ?
C18C C17C C16C C15C 3.9(12) . . . . ?
C18C C6C C1C C2C -172.1(7) . . . . ?
C18C C6C C1C C7C -0.2(10) . . . . ?
C18C C6C C5C C4C 173.3(7) . . . . ?
C18C C6C C5C C15C -0.4(11) . . . . ?
C1A C2A C10A O7A -173.0(6) . . . . ?
C1A C2A C10A C9A 1.5(10) . . . . ?
C1A C7A C8A O6A 174.0(8) . . . . ?
C1A C7A C8A C9A -0.5(13) . . . . ?
C1A C6A C18A Se1A -1.1(11) . . . . ?
C1A C6A C18A C17A 174.2(8) . . . . ?
C1A C6A C5A C4A 1.6(12) . . . . ?
C1A C6A C5A C15A -171.8(8) . . . . ?
C8A O6A C177 C178 -88.4(16) . . . . ?
C8A O6A C177 C182 -165.9(13) . . . . ?
C8A C9A C10A O7A 173.1(7) . . . . ?
C8A C9A C10A C2A -1.6(12) . . . . ?
C8A C7A C1A C2A 0.5(13) . . . . ?
C8A C7A C1A C6A -172.2(8) . . . . ?
C6D C18D C17D O1D -176.8(8) . . . . ?
C6D C18D C17D C16D -2.2(14) . . . . ?
C6D C5D C15D Se2D 175.6(7) . . . . ?
C6D C5D C15D C16D -2.1(13) . . . . ?
C6D C1D C7D Se1D 4.1(10) . . . . ?
C6D C1D C7D C8D -169.8(9) . . . . ?
C18D C6D C5D C4D 175.4(7) . . . . ?
C18D C6D C5D C15D 1.0(13) . . . . ?
C18D C6D C1D C2D -173.8(8) . . . . ?
C18D C6D C1D C7D -1.8(12) . . . . ?
C15B C5B C6B C1B -168.3(7) . . . . ?
C15B C5B C6B C18B -0.7(11) . . . . ?
C5D C4D C14D Se2D 1.5(9) . . . . ?
C5D C4D C14D C13D 177.2(7) . . . . ?
C5D C4D C3D C2D -4.7(11) . . . . ?
C5D C4D C3D C11D 177.5(7) . . . . ?
C5D C6D C18D Se1D -173.7(7) . . . . ?
C5D C6D C18D C17D 1.2(13) . . . . ?
C5D C6D C1D C2D -1.6(13) . . . . ?
C5D C6D C1D C7D 170.4(8) . . . . ?
C16D O2D C135 C125 173.8(11) . . . . ?
C9C O5C C13 C51 -177.0(6) . . . . ?
C9C C10C C2C C1C 3.5(10) . . . . ?
C9C C10C C2C C3C 174.8(6) . . . . ?
C9C C8C C7C Se1C -170.7(5) . . . . ?
C9C C8C C7C C1C 2.3(10) . . . . ?
C5C C4C C3C C11C -179.9(7) . . . . ?
C5C C4C C3C C2C -3.3(10) . . . . ?
C5C C4C C14C Se2C 1.0(8) . . . . ?
C5C C4C C14C C13C 176.6(7) . . . . ?
C5C C6C C1C C2C -0.2(10) . . . . ?
C5C C6C C1C C7C 171.7(7) . . . . ?
C5C C6C C18C Se1C -173.5(6) . . . . ?
C5C C6C C18C C17C 2.3(11) . . . . ?
C6B C1B C7B Se1B 2.8(8) . . . . ?
C6B C1B C7B C8B -170.3(6) . . . . ?
C6B C5B C15B Se2B 176.6(6) . . . . ?
C6B C5B C15B C16B 0.8(11) . . . . ?
C63 O2B C16B C17B -82.8(8) . . . . ?
C63 O2B C16B C15B 100.5(8) . . . . ?
C63 C73 C97 C117 174.9(9) . . . . ?
C1D C2D C10D O7D -173.8(7) . . . . ?
C1D C2D C10D C9D 3.6(12) . . . . ?
C1D C2D C3D C4D 6.2(11) . . . . ?
C1D C2D C3D C11D -176.1(7) . . . . ?
C1D C6D C18D Se1D -1.4(10) . . . . ?
C1D C6D C18D C17D 173.5(8) . . . . ?
C1D C6D C5D C4D 3.4(12) . . . . ?
C1D C6D C5D C15D -171.0(8) . . . . ?
C1D C7D C8D O6D -179.2(8) . . . . ?
C1D C7D C8D C9D 1.1(14) . . . . ?
C6A C18A C17A O1A -177.2(9) . . . . ?
C6A C18A C17A C16A -2.5(14) . . . . ?
C6A C5A C15A Se2A 173.0(6) . . . . ?
C6A C5A C15A C16A -1.8(12) . . . . ?
C9D O5D C101 C71 -94.1(9) . . . . ?
C14D C4D C5D C6D -176.5(7) . . . . ?
C14D C4D C5D C15D -1.8(11) . . . . ?
C14D C4D C3D C2D 171.3(7) . . . . ?
C14D C4D C3D C11D -6.5(11) . . . . ?
C14D C13D C12D O4D -178.0(7) . . . . ?
C14D C13D C12D C11D -3.2(11) . . . . ?
C8C O6C C118 C146 156.1(11) . . . . ?
C16A O2A C95 C121 -171.7(10) . . . . ?
C10D C2D C1D C6D 166.8(8) . . . . ?
C10D C2D C1D C7D -4.5(13) . . . . ?
C10D C2D C3D C4D -163.1(8) . . . . ?
C10D C2D C3D C11D 14.5(12) . . . . ?
C10D C9D C8D O6D 178.4(8) . . . . ?
C10D C9D C8D C7D -1.9(14) . . . . ?
C74 O4C C12C C11C 133.8(7) . . . . ?
C74 O4C C12C C13C -52.9(10) . . . . ?
C18A C6A C5A C4A 173.7(8) . . . . ?
C18A C6A C5A C15A 0.3(13) . . . . ?
C5A C4A C14A Se2A -1.6(8) . . . . ?
C5A C4A C14A C13A 173.0(7) . . . . ?
C5A C6A C18A Se1A -173.4(6) . . . . ?
C5A C6A C18A C17A 1.8(14) . . . . ?
C78 C75 C86 O4B 174.8(7) . . . . ?
C7D Se1D C18D C6D 2.9(6) . . . . ?
C7D Se1D C18D C17D -170.9(10) . . . . ?
C14C C4C C3C C11C -4.5(10) . . . . ?
C14C C4C C3C C2C 172.1(7) . . . . ?
C14C C4C C5C C6C -175.5(7) . . . . ?
C14C C4C C5C C15C -1.5(10) . . . . ?
C14C C13C O3C C96 86.8(10) . . . . ?
C17A O1A C152 C151 -73(3) . . . . ?
C17A O1A C156 C157 36(5) . . . . ?
C17A C16A C15A Se2A -172.2(7) . . . . ?
C17A C16A C15A C5A 1.0(14) . . . . ?
C82 O3D C13D C14D -64.2(10) . . . . ?
C82 O3D C13D C12D 122.9(8) . . . . ?
C82 C106 C113 C112 68.6(15) . . . . ?
C12D O4D C116 C108 -149.6(7) . . . . ?
C12D C13D C14D Se2D 178.8(6) . . . . ?
C12D C13D C14D C4D 4.0(11) . . . . ?
C12D C11D C3D C2D -170.3(7) . . . . ?
C12D C11D C3D C4D 7.4(10) . . . . ?
C15A C16A C17A O1A 176.2(9) . . . . ?
C15A C16A C17A C18A 1.1(15) . . . . ?
C86 O4B C12B C11B 129.3(7) . . . . ?
C86 O4B C12B C13B -58.3(9) . . . . ?
C86 C75 C78 C99 -179.3(7) . . . . ?
C18B C17B C16B O2B -176.1(6) . . . . ?
C18B C17B C16B C15B 0.6(11) . . . . ?
C17D O1D C170 C169 91.2(18) . . . . ?
C17D O1D C176 C174 75(4) . . . . ?
C17D C16D C15D Se2D -175.7(8) . . . . ?
C17D C16D C15D C5D 1.1(13) . . . . ?
C15D C16D C17D O1D 175.7(8) . . . . ?
C15D C16D C17D C18D 1.1(15) . . . . ?
C93 O1B C17B C16B -81.5(8) . . . . ?
C93 O1B C17B C18B 98.1(8) . . . . ?
C8D O6D C158 C159 174.9(10) . . . . ?
C8D C9D C10D O7D 176.9(8) . . . . ?
C8D C9D C10D C2D -0.5(13) . . . . ?
C95 O2A C16A C17A 79.8(12) . . . . ?
C95 O2A C16A C15A -102.8(11) . . . . ?
C95 C121 C139 C138 176.4(12) . . . . ?
C98 O3B C13B C14B -67.3(9) . . . . ?
C98 O3B C13B C12B 119.5(8) . . . . ?
C98 C107 C137 C144 170.4(12) . . . . ?
C100 C42 C108 C116 -174.8(8) . . . . ?
C101 O5D C9D C10D -72.0(10) . . . . ?
C101 O5D C9D C8D 113.6(10) . . . . ?
C101 C71 C114 C136 175.8(11) . . . . ?
C102 C109 C126 C120 -69.8(13) . . . . ?
C103 O3A C13A C12A 168.7(7) . . . . ?
C103 O3A C13A C14A -14.6(12) . . . . ?
C103 C90 C127 C115 170.9(9) . . . . ?
C110 O1C C17C C16C 66.5(10) . . . . ?
C110 O1C C17C C18C -120.2(8) . . . . ?
C114 C71 C101 O5D -179.4(8) . . . . ?
C116 O4D C12D C13D -51.2(10) . . . . ?
C116 O4D C12D C11D 133.7(7) . . . . ?
C118 O6C C8C C9C -129.2(10) . . . . ?
C118 O6C C8C C7C 56.6(12) . . . . ?
C118 C146 C147 C148 156(2) . . . . ?
C118 C146 C150 C149 -167(2) . . . . ?
C120 O5A C9A C10A 69.1(10) . . . . ?
C120 O5A C9A C8A -111.9(9) . . . . ?
C124 C89 C104 C93 170.0(9) . . . . ?
C127 C90 C103 O3A -62.7(11) . . . . ?
C129 C96 O3C C13C -179.4(9) . . . . ?
C131 C134 C140 C110 169.7(13) . . . . ?
C131 C134 C141 C110 85(2) . . . . ?
C135 O2D C16D C17D -146.1(12) . . . . ?
C135 O2D C16D C15D 37.9(15) . . . . ?
C135 C125 C143 C142 -171.5(17) . . . . ?
C143 C125 C135 O2D -52(2) . . . . ?
C145 C119 C129 C96 -169.5(13) . . . . ?
C152 O1A C17A C16A 150.9(17) . . . . ?
C152 O1A C17A C18A -34(2) . . . . ?
C152 C151 C154 C153 -61(4) . . . . ?
C154 C151 C152 O1A -83(4) . . . . ?
C156 O1A C17A C16A 106(3) . . . . ?
C156 O1A C17A C18A -79(3) . . . . ?
C158 O6D C8D C9D 83.4(12) . . . . ?
C158 O6D C8D C7D -96.4(11) . . . . ?
C158 C159 C160 C161 70.1(18) . . . . ?
C162 C155 C157 C156 -47(5) . . . . ?
C163 O2C C16C C17C 75.0(15) . . . . ?
C163 O2C C16C C15C -104.9(14) . . . . ?
C163 C164 C165 C166 -175(2) . . . . ?
C167 O2C C16C C17C 101.2(16) . . . . ?
C167 O2C C16C C15C -78.7(16) . . . . ?
C167 C168 C184 C185 168(3) . . . . ?
C170 O1D C17D C18D -123.1(13) . . . . ?
C170 O1D C17D C16D 62.1(14) . . . . ?
C170 C169 C171 C172 -176(2) . . . . ?
C171 C169 C170 O1D -176.1(19) . . . . ?
O3C C13C C14C Se2C -2.1(11) . . . . ?
O3C C13C C14C C4C -176.8(6) . . . . ?
O3C C96 C129 C119 71.9(15) . . . . ?
C173 C174 C176 O1D 68(5) . . . . ?
C175 C173 C174 C176 167(4) . . . . ?
C176 O1D C17D C18D -89(2) . . . . ?
C176 O1D C17D C16D 96(2) . . . . ?
C177 O6A C8A C9A -59.7(13) . . . . ?
C177 O6A C8A C7A 125.9(10) . . . . ?
C177 C178 C179 C180 -178(2) . . . . ?
C183 C181 C182 C177 65(3) . . . . ?
C3D C2D C1D C6D -3.3(12) . . . . ?
C3D C2D C1D C7D -174.6(8) . . . . ?
C3D C2D C10D O7D -4.5(12) . . . . ?
C3D C2D C10D C9D 172.8(8) . . . . ?
C3D C4D C5D C6D -0.2(12) . . . . ?
C3D C4D C5D C15D 174.5(8) . . . . ?
C3D C4D C14D Se2D -174.8(6) . . . . ?
C3D C4D C14D C13D 0.9(12) . . . . ?
